data_7121466
loop_
_publ_author_name
'Shanmugaraju, Sankarasekaran'
'la Cour Poulsen, Bj\/orn'
'Arisa, Tobi'
'Umadevi, Deivasigamani'
'Dalton, Hannah L.'
'Hawes, Chris S.'
'Estalayo-Adri\'an, Sandra'
'Savyasachi, Aramballi J.'
'Watson, Graeme W.'
'Williams, D. Clive'
'Gunnlaugsson, Thorfinnur'

_publ_section_title
;
 Synthesis, structural characterisation and antiproliferative activity of
 a new fluorescent 4-amino-1,8-naphthalimide Tr\"oger's
 base-Ru(ii)-curcumin organometallic conjugate.
;
_journal_issue 33
_journal_name_full 'Chemical communications (Cambridge, England)'
_journal_page_first 4120
_journal_page_last 4123
_journal_paper_doi 10.1039/c8cc01584h
_journal_volume 54
_journal_year 2018
_chemical_formula_moiety 'C103 H92 N6 O16 Ru2, 2(C F3 O3 S)'
_chemical_formula_sum 'C105 H92 F6 N6 O22 Ru2 S2'
_chemical_formula_weight 2170.10
_space_group_crystal_system triclinic
_space_group_IT_number 2
_space_group_name_Hall '-P 1'
_space_group_name_H-M_alt 'P -1'
_symmetry_space_group_name_Hall '-P 1'
_symmetry_space_group_name_H-M 'P -1'
_atom_sites_solution_hydrogens geom
_audit_creation_date 2018-02-12
_audit_creation_method
;
Olex2 1.2
(compiled 2017.08.10 svn.r3458 for OlexSys, GUI svn.r5381)
;
_audit_update_record
;
2018-02-13 deposited with the CCDC.
2018-03-29 downloaded from the CCDC.
;
_cell_angle_alpha 80.700(2)
_cell_angle_beta 78.221(2)
_cell_angle_gamma 84.014(2)
_cell_formula_units_Z 2
_cell_length_a 14.8532(5)
_cell_length_b 18.9099(8)
_cell_length_c 19.3296(7)
_cell_measurement_reflns_used 6308
_cell_measurement_temperature 100(2)
_cell_measurement_theta_max 67.97
_cell_measurement_theta_min 3.58
_cell_volume 5230.7(3)
_computing_molecular_graphics 'Olex2 (Dolomanov et al., 2009)'
_computing_publication_material 'Olex2 (Dolomanov et al., 2009)'
_computing_structure_refinement 'ShelXL (Sheldrick, 2015)'
_diffrn_ambient_temperature 100.0
_diffrn_measured_fraction_theta_full 0.984
_diffrn_measured_fraction_theta_max 0.980
_diffrn_measurement_device_type 'Bruker APEX-II CCD'
_diffrn_measurement_method '\f and \w scans'
_diffrn_radiation_type CuK\a
_diffrn_radiation_wavelength 1.54178
_diffrn_reflns_av_R_equivalents 0.1822
_diffrn_reflns_av_unetI/netI 0.2482
_diffrn_reflns_Laue_measured_fraction_full 0.984
_diffrn_reflns_Laue_measured_fraction_max 0.980
_diffrn_reflns_limit_h_max 16
_diffrn_reflns_limit_h_min -17
_diffrn_reflns_limit_k_max 22
_diffrn_reflns_limit_k_min -22
_diffrn_reflns_limit_l_max 20
_diffrn_reflns_limit_l_min -23
_diffrn_reflns_number 47429
_diffrn_reflns_point_group_measured_fraction_full 0.984
_diffrn_reflns_point_group_measured_fraction_max 0.980
_diffrn_reflns_theta_full 67.679
_diffrn_reflns_theta_max 68.498
_diffrn_reflns_theta_min 2.359
_diffrn_standards_number 0
_exptl_absorpt_coefficient_mu 3.409
_exptl_absorpt_correction_type none
_exptl_crystal_colour orange
_exptl_crystal_density_diffrn 1.378
_exptl_crystal_description block
_exptl_crystal_F_000 2228
_exptl_crystal_size_max 0.11
_exptl_crystal_size_mid 0.01
_exptl_crystal_size_min 0.003
_platon_squeeze_details
;
TITL test3 in P-1
CELL   14.8532   18.9099   19.3296     80.70     78.22     84.01
SPGR P-1
# Solvent Accessible Volume =       539
# Electrons Found in S.A.V. =       154
# Note: Atoms in Void as Cxxx and Qxxx all others
Q101 0.439 0.891 0.018 !       3.26 eA-3
Q102 0.686 0.954 0.068 !       3.26 eA-3
Q103 0.224 0.944 0.049 !       3.10 eA-3
Q104 0.725 0.588 0.457 !       2.73 eA-3
Q105 0.413 0.472 0.455 !       2.73 eA-3
C106 0.393 0.519 0.438 !       2.72 eA-3
C107 0.402 0.901 0.061 !       2.71 eA-3
C108 0.494 0.984 0.062 !       2.67 eA-3
C109 0.688 0.563 0.474 !       2.60 eA-3
Q110 0.445 0.548 0.432 !       2.35 eA-3
C111 0.642 0.639 0.468 !       2.27 eA-3
Q112 0.611 0.986 0.107 !       2.20 eA-3
C113 0.497 0.105 0.187 !       2.10 eA-3
Q114 0.572 0.081 0.158 !       2.01 eA-3
C115 0.733 0.974 0.017 !       1.96 eA-3
Q116 0.488 0.462 0.469 !       1.94 eA-3
Q117 0.503 0.140 0.197 !       1.86 eA-3
C118 0.510 0.020 0.092 !       1.70 eA-3
Q119 0.455 0.674 0.410 !       1.60 eA-3
Q120 0.439 0.128 0.215 !       1.59 eA-3
Q121 0.559 0.118 0.187 !       1.55 eA-3
Q122 0.476 0.128 0.140 !       1.51 eA-3
Q123 0.472 0.987 0.108 !       1.47 eA-3
Q124 0.623 0.135 0.001 !       1.46 eA-3
Q125 0.007 0.297 0.122 !       1.42 eA-3
Q126 0.472 0.617 0.413 !       1.42 eA-3
Q127 0.922 0.286 0.437 !       1.41 eA-3
Q128 0.358 0.934 0.076 !       1.36 eA-3
C129 0.594 0.047 0.004 !       1.35 eA-3
C130 0.375 0.433 0.499 !       1.33 eA-3
Q131 0.386 0.392 0.485 !       1.33 eA-3
Q132 0.450 0.102 0.238 !       1.32 eA-3
Q133 0.095 0.280 0.140 !       1.32 eA-3
Q134 0.891 0.222 0.479 !       1.30 eA-3
Q135 0.344 0.900 0.097 !       1.29 eA-3
C136 0.340 0.470 0.450 !       1.28 eA-3
C137 0.466 0.580 0.479 !       1.27 eA-3
Q138 0.643 0.456 0.489 !       1.26 eA-3
Q139 0.270 0.896 0.455 !       1.26 eA-3
Q140 0.175 0.172 0.111 !       1.25 eA-3
Q141 0.172 0.237 0.088 !       1.24 eA-3
C142 0.531 0.608 0.486 !       1.24 eA-3
Q143 0.566 0.938 0.052 !       1.23 eA-3
Q144 0.227 0.067 0.201 !       1.20 eA-3
Q145 0.608 0.583 0.468 !       1.19 eA-3
Q146 0.546 0.535 0.468 !       1.19 eA-3
Q147 0.263 0.010 0.265 !       1.19 eA-3
C148 0.561 0.999 0.059 !       1.19 eA-3
Q149 0.953 0.320 0.375 !       1.18 eA-3
Q150 0.627 0.520 0.473 !       1.17 eA-3
C151 0.558 0.050 0.116 !       1.17 eA-3
Q152 0.187 0.737 0.483 !       1.16 eA-3
Q153 0.156 0.421 0.043 !       1.16 eA-3
Q154 0.302 0.281 0.094 !       1.15 eA-3
Q155 0.485 0.179 0.183 !       1.15 eA-3
Q156 0.547 0.501 0.438 !       1.14 eA-3
C157 0.691 0.012 0.019 !       1.14 eA-3
C158 0.345 0.502 0.485 !       1.14 eA-3
Q159 0.205 0.067-0.007 !       1.14 eA-3
Q160 0.421 0.990 0.060 !       1.13 eA-3
Q161 0.314 0.266 0.407 !       1.13 eA-3
Q162 0.256 0.857 0.286 !       1.13 eA-3
C163 0.417 0.623 0.444 !       1.12 eA-3
Q164 0.031 0.234 0.379 !       1.11 eA-3
Q165 0.532 0.134 0.086 !       1.11 eA-3
Q166 0.266 0.990 0.191 !       1.10 eA-3
Q167 0.963 0.295 0.393 !       1.10 eA-3
Q168 0.605 0.944 0.078 !       1.10 eA-3
Q169 0.689 0.674 0.419 !       1.09 eA-3
C170 0.468 0.934 0.034 !       1.09 eA-3
Q171 0.126 0.805 0.299 !       1.08 eA-3
Q172 0.423 0.049 0.109 !       1.08 eA-3
Q173 0.614 0.105 0.142 !       1.08 eA-3
Q174 0.019 0.980 0.121 !       1.08 eA-3
Q175 0.795 0.250 0.125 !       1.06 eA-3
Q176 0.592 0.565 0.439 !       1.06 eA-3
Q177 0.460 0.359 0.506 !       1.05 eA-3
Q178 0.769 0.550 0.480 !       1.05 eA-3
Q179 0.191 0.998 0.016 !       1.05 eA-3
Q180 0.934 0.573 0.203 !       1.05 eA-3
Q181 0.154 0.347-0.004 !       1.05 eA-3
Q182 0.441 1.003 0.095 !       1.04 eA-3
Q183 0.114 0.327 0.058 !       1.04 eA-3
Q184 0.890 0.331 0.405 !       1.04 eA-3
Q185 0.581 0.630 0.438 !       1.04 eA-3
Q186 0.296 0.891 0.032 !       1.04 eA-3
Q187 0.232 0.685 0.452 !       1.03 eA-3
Q188 0.893 0.373 0.488 !       1.03 eA-3
Q189 0.777 0.312 0.128 !       1.03 eA-3
Q190 0.053 0.341 0.098 !       1.03 eA-3
Q191 0.534 0.624 0.377 !       1.03 eA-3
Q192 0.212 0.292 0.076 !       1.02 eA-3
Q193 0.185 0.052 0.222 !       1.02 eA-3
Q194 0.979 0.201 0.502 !       1.02 eA-3
Q195 0.145 0.924 0.320 !       1.02 eA-3
C196 0.504 0.047 0.129 !       1.01 eA-3
Q197 0.109 0.145 0.205 !       1.01 eA-3
Q198 0.773 0.639 0.425 !       1.01 eA-3
Q199 0.141 0.901 0.265 !       1.01 eA-3
;
_refine_diff_density_max 0.929
_refine_diff_density_min -0.815
_refine_diff_density_rms 0.116
_refine_ls_extinction_method none
_refine_ls_goodness_of_fit_ref 1.009
_refine_ls_hydrogen_treatment constr
_refine_ls_matrix_type full
_refine_ls_number_parameters 1426
_refine_ls_number_reflns 18866
_refine_ls_number_restraints 496
_refine_ls_restrained_S_all 1.005
_refine_ls_R_factor_all 0.2526
_refine_ls_R_factor_gt 0.1220
_refine_ls_shift/su_max 0.001
_refine_ls_shift/su_mean 0.000
_refine_ls_structure_factor_coef Fsqd
_refine_ls_weighting_details 'w=1/[\s^2^(Fo^2^)+(0.1620P)^2^] where P=(Fo^2^+2Fc^2^)/3'
_refine_ls_weighting_scheme calc
_refine_ls_wR_factor_gt 0.2761
_refine_ls_wR_factor_ref 0.3629
_reflns_Friedel_coverage 0.000
_reflns_number_gt 6913
_reflns_number_total 18866
_reflns_threshold_expression 'I > 2\s(I)'
_cod_data_source_file c8cc01584h2.cif
_cod_data_source_block TB_Ru_Cur
_cod_depositor_comments 'Adding full bibliography for 7121465--7121466.cif.'
_cod_database_code 7121466
_shelx_shelxl_version_number 2014/7
_shelx_space_group_comment
;
The symmetry employed for this shelxl refinement is uniquely defined
by the following loop, which should always be used as a source of
symmetry information in preference to the above space-group names.
They are only intended as comments.
;
_shelx_estimated_absorpt_t_max 0.990
_shelx_estimated_absorpt_t_min 0.706
_olex2_refinement_description
;
1. Fixed Uiso
 At 1.2 times of:
  All C(H) groups, All C(H,H) groups
 At 1.5 times of:
  All C(H,H,H) groups, All O(H) groups
2. Restrained distances
 O15B-C1F
 1.45 with sigma of 0.02
 C03L-C99A
 2.3 with sigma of 0.02
 C81-C80
 1.5 with sigma of 0.02
 H16A-O15B
 1.82 with sigma of 0.01
 O15A-H16
 1.59 with sigma of 0.01
 O12-H11
 2.3 with sigma of 0.02
 C5-C1E \\sim C1-C1D
 with sigma of 0.01
3. Uiso/Uaniso restraints and constraints
Uanis(O16A) \\sim Ueq: with sigma of 0.02 and sigma for terminal atoms of 0.02
Uanis(C77) \\sim Ueq: with sigma of 0.02 and sigma for terminal atoms of 0.02
Uanis(C76) \\sim Ueq, Uanis(C79) \\sim Ueq, Uanis(C74) \\sim Ueq, Uanis(C75)
\\sim Ueq: with sigma of 0.02 and sigma for terminal atoms of 0.02
Uanis(C78) \\sim Ueq: with sigma of 0.01 and sigma for terminal atoms of 0.01
Uanis(O6A) \\sim Ueq: with sigma of 0.02 and sigma for terminal atoms of 0.02
Uanis(C31A) \\sim Ueq: with sigma of 0.02 and sigma for terminal atoms of 0.02
Uanis(O20) = Uanis(O20A)
Uanis(C97A) = Uanis(C97)
Uanis(C03L) = Uanis(C103)
4. Rigid body (RIGU) restrains
 S1, F1, F2, F3, O17, O18, O19, C104, S1A, F1A, F2A, F3A, O17A, O18A, O19A, C2
 with sigma for 1-2 distances of 0.001 and sigma for 1-3 distances of 0.001
 F4, S2, F5, F6, O20, O21, O22, C105, S2A, F5A, F6A, O20A, O21A, O22A, C3
 with sigma for 1-2 distances of 0.001 and sigma for 1-3 distances of 0.001
 O15, C103, O15A, C03L
 with sigma for 1-2 distances of 0.001 and sigma for 1-3 distances of 0.001
 C96, O15, O15B, O16, C1F, C98, C99, C100, C101, C102, C103, O15A, O16A, C03L,
 C4, C7, C8, C98A, C99A
 with sigma for 1-2 distances of 0.001 and sigma for 1-3 distances of 0.001
 C1, C1A, C1B, C1C, C1D, C1E, C5, C6, C9, C10
 with sigma for 1-2 distances of 0.001 and sigma for 1-3 distances of 0.001
 C76, C77, C78, C80, C81, C82
 with sigma for 1-2 distances of 0.001 and sigma for 1-3 distances of 0.001
5. Others
 Fixed Sof: H9A(0.5) H9B(0.5) H9C(0.5) H27(0.5) H29(0.5) H96A(0.75) H96(0.25)
 O6(0.5) C31(0.5) H31A(0.5) H31B(0.5) H31C(0.5) O6A(0.5) C31A(0.5) H31D(0.5)
 H31E(0.5) H31F(0.5) O15(0.5) O15B(0.25) O16(0.75) H16(0.75) C1F(0.25)
 H1FA(0.25) H1FB(0.25) H1FC(0.25) C99(0.75) C100(0.75) C101(0.75) C102(0.75)
 H102(0.75) C97(0.75) C98(0.75) H98(0.75) C103(0.5) H10D(0.5) H10E(0.5)
 H10F(0.5) O15A(0.25) O16A(0.25) H16A(0.25) C4(0.25) H4(0.25) C7(0.25) H7(0.25)
 C8(0.25) C97A(0.25) C98A(0.25) H98A(0.25) C99A(0.25) C03L(0.25) S2(0.6)
 F5(0.6) F6(0.6) O20(0.6) O21(0.6) O22(0.6) C105(0.6) S2A(0.4) F5A(0.4)
 F6A(0.4) O20A(0.4) O21A(0.4) O22A(0.4) C3(0.4) S1(0.6667) F1(0.6667)
 F2(0.6667) F3(0.6667) O17(0.6667) O18(0.6667) O19(0.6667) C104(0.6667)
 S1A(0.3333) F1A(0.3333) F2A(0.3333) F3A(0.3333) O17A(0.3333) O18A(0.3333)
 O19A(0.3333) C2(0.3333)
6.a Free rotating group:
 O16A(C4,C7,C8,C97A,C98A,C99A), S2(F5,F6,O20,O21,O22,C105), S2A(F4,F5A,F6A,
 O20A,O21A,O22A,C3), S1(F1,F2,F3,O17,O18,O19,C104), S1A(F1A,F2A,F3A,O17A,O18A,
 O19A,C2)
6.b Ternary CH refined with riding coordinates:
 C1A(H1AA), C1E(H1E), C80(H80)
6.c Secondary CH2 refined with riding coordinates:
 C37(H37A,H37B), C38(H38A,H38B), C51(H51A,H51B), C52(H52A,H52B), C53(H53A,
 H53B), C66(H66A,H66B), C67(H67A,H67B)
6.d Me refined with riding coordinates:
 C1(H1A,H1B,H1C), C9(H9A,H9B,H9C), C10(H10A,H10B,H10C), C1F(H1FA,H1FB,H1FC),
 C103(H10D,H10E,H10F)
6.e Aromatic/amide H refined with riding coordinates:
 C1B(H1BA), C1C(H1CA), C6(H6), C14(H14), C15(H15), C17(H17), C18(H18),
 C19(H19), C21(H21), C23(H23), C24(H24), C30(H30), C26(H26), C27(H27), C29(H29),
  C32(H32), C33(H33), C35(H35), C36(H36), C41(H41), C42(H42), C43(H43),
 C47(H47), C55(H55), C60(H60), C61(H61), C62(H62), C69(H69), C70(H70), C71(H71),
  C72(H72), C75(H75), C76(H76), C78(H78), C79(H79), C86(H86), C87(H87),
 C89(H89), C90(H90), C93(H93), C95(H95), C96(H96A), C96(H96), C102(H102),
 C98(H98), C4(H4), C7(H7), C98A(H98A)
6.f Fitted hexagon refined as free rotating group:
 C30(C25,C26,C27,C28,C29), C99(C100,C101,C102,C97,C98)
6.g Idealised Me refined as rotating group:
 C11(H11A,H11B,H11C), C73(H73A,H73B,H73C), C81(H81A,H81B,H81C), C82(H82A,H82B,
 H82C), C83(H83A,H83B,H83C), C31(H31A,H31B,H31C), C31A(H31D,H31E,H31F)
6.h Idealised tetrahedral OH refined as rotating group:
 O1(H1), O5(H5), O11(H11), O16(H16), O16A(H16A)
;
_platon_squeeze_void_probe_radius 1.20
_olex2_submission_special_instructions 'No special instructions were received'

loop_
_space_group_symop_operation_xyz
'x, y, z'
'-x, -y, -z'

loop_
_atom_site_label
_atom_site_type_symbol
_atom_site_fract_x
_atom_site_fract_y
_atom_site_fract_z
_atom_site_U_iso_or_equiv
_atom_site_adp_type
_atom_site_occupancy
_atom_site_site_symmetry_order
_atom_site_calc_flag
_atom_site_refinement_flags_posn
_atom_site_refinement_flags_adp
_atom_site_refinement_flags_occupancy
_atom_site_disorder_assembly
_atom_site_disorder_group
Ru1 Ru 0.84860(8) 0.71647(6) 0.89772(5) 0.0535(3) Uani 1 1 d . . . . .
Ru2 Ru -0.12987(8) 0.27249(7) 0.48282(5) 0.0551(3) Uani 1 1 d . . . . .
O1 O 0.5222(11) 0.2408(9) 0.9814(9) 0.149(7) Uani 1 1 d . . . . .
H1 H 0.5606 0.2056 0.9741 0.224 Uiso 1 1 calc GR . . . .
O2 O 0.6844(12) 0.2392(8) 0.8965(9) 0.110(5) Uani 1 1 d . . . . .
O3 O 0.8033(6) 0.6170(5) 0.9024(4) 0.053(2) Uani 1 1 d . . . . .
O4 O 0.9731(6) 0.6838(5) 0.8386(4) 0.054(2) Uani 1 1 d . . . . .
O5 O 1.5318(9) 0.6227(11) 0.6371(7) 0.135(6) Uani 1 1 d . . . . .
H5 H 1.5363 0.6341 0.5928 0.202 Uiso 1 1 calc GR . . . .
O7 O 0.7999(8) 0.7500(6) 0.4382(5) 0.084(3) Uani 1 1 d . . . . .
O8 O 0.6329(7) 0.9446(6) 0.5181(5) 0.070(3) Uani 1 1 d . . . . .
O9 O 0.4072(7) 0.4057(6) 0.1971(5) 0.065(3) Uani 1 1 d . . . . .
O10 O 0.2540(7) 0.6015(5) 0.2857(5) 0.064(3) Uani 1 1 d . . . . .
O11 O -0.0730(7) 0.0439(6) 0.0217(5) 0.081(3) Uani 1 1 d . . . . .
H11 H -0.1270 0.0433 0.0150 0.122 Uiso 1 1 calc DGR . . . .
O12 O -0.2008(9) 0.1437(8) 0.0617(6) 0.102(4) Uani 1 1 d D . . . .
O13 O -0.1022(6) 0.2112(5) 0.4010(4) 0.050(2) Uani 1 1 d . . . . .
O14 O -0.0528(6) 0.1985(5) 0.5402(4) 0.055(2) Uani 1 1 d . . . . .
N1 N 0.8037(7) 0.7374(6) 0.7999(5) 0.050(3) Uani 1 1 d . . . . .
N2 N 0.7138(8) 0.8469(7) 0.4789(6) 0.059(3) Uani 1 1 d . . . . .
N3 N 0.5630(8) 0.8387(6) 0.1889(5) 0.054(3) Uani 1 1 d . . . . .
N4 N 0.6468(8) 0.7282(6) 0.1489(5) 0.056(3) Uani 1 1 d . . . . .
N5 N 0.3312(8) 0.5032(6) 0.2432(5) 0.054(3) Uani 1 1 d . . . . .
N6 N -0.0017(7) 0.3127(6) 0.4342(5) 0.048(3) Uani 1 1 d . . . . .
C1 C 0.6669(10) 0.8379(9) 0.9172(9) 0.082(4) Uani 1 1 d D U . . .
H1A H 0.6828 0.8814 0.8836 0.123 Uiso 1 1 calc R . . . .
H1B H 0.6405 0.8052 0.8936 0.123 Uiso 1 1 calc R . . . .
H1C H 0.6217 0.8509 0.9586 0.123 Uiso 1 1 calc R . . . .
C1A C 0.7503(11) 0.7379(8) 0.9899(6) 0.063(3) Uani 1 1 d . U . . .
H1AA H 0.6921 0.7125 1.0026 0.075 Uiso 1 1 calc R . . . .
C1B C 0.9172(11) 0.7946(8) 0.9339(6) 0.061(2) Uani 1 1 d . U . . .
H1BA H 0.9743 0.8150 0.9142 0.073 Uiso 1 1 calc R . . . .
C1C C 0.8397(10) 0.8277(8) 0.9143(7) 0.061(3) Uani 1 1 d . U . . .
H1CA H 0.8436 0.8704 0.8808 0.073 Uiso 1 1 calc R . . . .
C1D C 0.7540(10) 0.8008(8) 0.9420(7) 0.062(3) Uani 1 1 d D U . . .
C1E C 1.0091(11) 0.6917(10) 0.9986(9) 0.083(3) Uani 1 1 d D U . . .
H1E H 1.0547 0.6985 0.9527 0.099 Uiso 1 1 calc R . . . .
C5 C 0.9162(11) 0.7290(9) 0.9840(7) 0.068(2) Uani 1 1 d D U . . .
C6 C 0.8338(10) 0.7014(8) 1.0122(6) 0.061(2) Uani 1 1 d . U . . .
H6 H 0.8303 0.6589 1.0461 0.073 Uiso 1 1 calc R . . . .
C9 C 1.0444(14) 0.7267(11) 1.0521(10) 0.106(5) Uani 1 1 d . U . . .
H9A H 1.0479 0.7782 1.0352 0.160 Uiso 0.5 1 calc R . P A 1
H9B H 1.0023 0.7196 1.0984 0.160 Uiso 0.5 1 calc R . P A 1
H9C H 1.1059 0.7048 1.0572 0.160 Uiso 0.5 1 calc R . P A 1
C10 C 1.0014(12) 0.6107(9) 1.0209(9) 0.090(4) Uani 1 1 d . U . . .
H10A H 0.9782 0.5910 0.9845 0.135 Uiso 1 1 calc R . . . .
H10B H 1.0622 0.5872 1.0256 0.135 Uiso 1 1 calc R . . . .
H10C H 0.9587 0.6020 1.0667 0.135 Uiso 1 1 calc R . . . .
C11 C 0.7742(17) 0.2356(12) 0.8510(15) 0.138(10) Uani 1 1 d . . . . .
H11A H 0.7835 0.2815 0.8197 0.207 Uiso 1 1 calc GR . . . .
H11B H 0.7784 0.1971 0.8219 0.207 Uiso 1 1 calc GR . . . .
H11C H 0.8217 0.2258 0.8805 0.207 Uiso 1 1 calc GR . . . .
C12 C 0.6566(19) 0.2986(11) 0.9254(12) 0.099(7) Uani 1 1 d . . . . .
C13 C 0.5687(17) 0.3037(16) 0.9702(10) 0.107(9) Uani 1 1 d . . . . .
C14 C 0.5342(18) 0.3606(16) 1.0012(10) 0.121(10) Uani 1 1 d . . . . .
H14 H 0.4758 0.3614 1.0323 0.146 Uiso 1 1 calc R . . . .
C15 C 0.5878(14) 0.4192(13) 0.9862(8) 0.097(7) Uani 1 1 d . . . . .
H15 H 0.5645 0.4610 1.0074 0.116 Uiso 1 1 calc R . . . .
C16 C 0.6722(13) 0.4194(10) 0.9424(8) 0.071(5) Uani 1 1 d . . . . .
C17 C 0.7092(13) 0.3573(9) 0.9123(8) 0.076(5) Uani 1 1 d . . . . .
H17 H 0.7692 0.3557 0.8835 0.091 Uiso 1 1 calc R . . . .
C18 C 0.7245(12) 0.4869(8) 0.9279(7) 0.063(4) Uani 1 1 d . . . . .
H18 H 0.6919 0.5288 0.9444 0.075 Uiso 1 1 calc R . . . .
C19 C 0.8109(11) 0.4928(9) 0.8947(6) 0.060(4) Uani 1 1 d . . . . .
H19 H 0.8464 0.4519 0.8784 0.072 Uiso 1 1 calc R . . . .
C20 C 0.8532(11) 0.5622(8) 0.8823(7) 0.059(4) Uani 1 1 d . . . . .
C21 C 0.9452(11) 0.5599(8) 0.8472(6) 0.057(4) Uani 1 1 d . . . . .
H21 H 0.9727 0.5147 0.8354 0.069 Uiso 1 1 calc R . . . .
C22 C 1.0005(10) 0.6179(9) 0.8277(7) 0.060(4) Uani 1 1 d . . . . .
C23 C 1.0973(11) 0.6041(8) 0.7942(7) 0.063(4) Uani 1 1 d . . . . .
H23 H 1.1167 0.5567 0.7842 0.076 Uiso 1 1 calc R . . . .
C24 C 1.1608(12) 0.6527(10) 0.7766(7) 0.071(4) Uani 1 1 d . . . . .
H24 H 1.1406 0.6993 0.7886 0.085 Uiso 1 1 calc R . . . .
C30 C 1.3148(10) 0.6981(7) 0.7350(6) 0.080(5) Uani 1 1 d . . . . .
H30 H 1.2916 0.7405 0.7551 0.095 Uiso 1 1 calc R . . . .
C25 C 1.2577(7) 0.6427(8) 0.7412(5) 0.081(6) Uani 1 1 d G . . . .
C26 C 1.2916(10) 0.5806(7) 0.7118(6) 0.102(7) Uani 1 1 d G . . . .
H26 H 1.2526 0.5428 0.7160 0.122 Uiso 1 1 calc R . . . .
C27 C 1.3827(11) 0.5738(8) 0.6763(6) 0.108(8) Uani 1 1 d G . . . .
H27 H 1.4059 0.5314 0.6562 0.129 Uiso 0.5 1 calc R . P B 2
C28 C 1.4399(7) 0.6291(10) 0.6701(6) 0.122(10) Uani 1 1 d G . . . .
C29 C 1.4059(9) 0.6912(8) 0.6995(6) 0.099(6) Uani 1 1 d G . . . .
H29 H 1.4450 0.7290 0.6953 0.118 Uiso 0.5 1 calc R . P C 1
C32 C 0.8494(10) 0.7779(7) 0.7416(6) 0.053(3) Uani 1 1 d . . . . .
H32 H 0.9076 0.7930 0.7441 0.063 Uiso 1 1 calc R . . . .
C33 C 0.8172(10) 0.7986(8) 0.6792(7) 0.063(4) Uani 1 1 d . . . . .
H33 H 0.8514 0.8288 0.6409 0.076 Uiso 1 1 calc R . . . .
C34 C 0.7367(9) 0.7758(8) 0.6726(7) 0.058(4) Uani 1 1 d . . . . .
C35 C 0.6876(9) 0.7346(8) 0.7309(7) 0.056(4) Uani 1 1 d . . . . .
H35 H 0.6298 0.7189 0.7285 0.068 Uiso 1 1 calc R . . . .
C36 C 0.7223(9) 0.7165(8) 0.7921(7) 0.059(4) Uani 1 1 d . . . . .
H36 H 0.6875 0.6878 0.8313 0.071 Uiso 1 1 calc R . . . .
C37 C 0.6953(9) 0.7911(8) 0.6042(7) 0.057(4) Uani 1 1 d . . . . .
H37A H 0.6857 0.7449 0.5899 0.068 Uiso 1 1 calc R . . . .
H37B H 0.6343 0.8179 0.6145 0.068 Uiso 1 1 calc R . . . .
C38 C 0.7565(10) 0.8342(8) 0.5425(7) 0.064(4) Uani 1 1 d . . . . .
H38A H 0.7659 0.8808 0.5561 0.077 Uiso 1 1 calc R . . . .
H38B H 0.8176 0.8077 0.5315 0.077 Uiso 1 1 calc R . . . .
C39 C 0.6487(10) 0.9035(9) 0.4732(7) 0.061(4) Uani 1 1 d . . . . .
C40 C 0.6013(10) 0.9130(8) 0.4124(7) 0.056(4) Uani 1 1 d . . . . .
C41 C 0.5336(10) 0.9673(8) 0.4050(7) 0.064(4) Uani 1 1 d . . . . .
H41 H 0.5166 0.9988 0.4399 0.077 Uiso 1 1 calc R . . . .
C42 C 0.4884(10) 0.9768(8) 0.3452(7) 0.063(4) Uani 1 1 d . . . . .
H42 H 0.4421 1.0149 0.3401 0.075 Uiso 1 1 calc R . . . .
C43 C 0.5114(10) 0.9320(9) 0.2963(7) 0.064(4) Uani 1 1 d . . . . .
H43 H 0.4803 0.9386 0.2571 0.077 Uiso 1 1 calc R . . . .
C44 C 0.5794(10) 0.8759(7) 0.3012(7) 0.052(3) Uani 1 1 d . . . . .
C45 C 0.6091(10) 0.8275(8) 0.2488(6) 0.054(4) Uani 1 1 d . . . . .
C46 C 0.6786(10) 0.7744(8) 0.2550(7) 0.056(4) Uani 1 1 d . . . . .
C47 C 0.7221(10) 0.7658(8) 0.3138(6) 0.056(4) Uani 1 1 d . . . . .
H47 H 0.7702 0.7291 0.3181 0.067 Uiso 1 1 calc R . . . .
C48 C 0.6951(10) 0.8113(8) 0.3672(7) 0.055(4) Uani 1 1 d . . . . .
C49 C 0.6259(9) 0.8642(7) 0.3606(6) 0.050(3) Uani 1 1 d . . . . .
C50 C 0.7431(10) 0.7992(7) 0.4282(6) 0.053(4) Uani 1 1 d . . . . .
C51 C 0.7102(10) 0.7243(8) 0.1991(7) 0.058(4) Uani 1 1 d . . . . .
H51A H 0.7719 0.7366 0.1718 0.069 Uiso 1 1 calc R . . . .
H51B H 0.7162 0.6743 0.2235 0.069 Uiso 1 1 calc R . . . .
C52 C 0.6214(11) 0.8047(8) 0.1296(6) 0.065(4) Uani 1 1 d . . . . .
H52A H 0.5880 0.8105 0.0894 0.078 Uiso 1 1 calc R . . . .
H52B H 0.6785 0.8303 0.1127 0.078 Uiso 1 1 calc R . . . .
C53 C 0.4743(9) 0.8052(8) 0.2062(7) 0.056(4) Uani 1 1 d . . . . .
H53A H 0.4351 0.8281 0.1718 0.068 Uiso 1 1 calc R . . . .
H53B H 0.4419 0.8139 0.2545 0.068 Uiso 1 1 calc R . . . .
C54 C 0.4862(10) 0.7263(9) 0.2040(7) 0.056(4) Uani 1 1 d . . . . .
C55 C 0.4081(10) 0.6850(8) 0.2326(6) 0.057(4) Uani 1 1 d . . . . .
H55 H 0.3531 0.7082 0.2561 0.069 Uiso 1 1 calc R . . . .
C56 C 0.4091(9) 0.6144(8) 0.2277(6) 0.047(3) Uani 1 1 d . . . . .
C57 C 0.3242(11) 0.5762(9) 0.2528(6) 0.057(4) Uani 1 1 d . . . . .
C58 C 0.4923(10) 0.5783(8) 0.1953(6) 0.053(3) Uani 1 1 d . . . . .
C59 C 0.4943(10) 0.5059(8) 0.1876(6) 0.056(4) Uani 1 1 d . . . . .
C60 C 0.5760(11) 0.4712(8) 0.1553(7) 0.062(4) Uani 1 1 d . . . . .
H60 H 0.5777 0.4225 0.1481 0.074 Uiso 1 1 calc R . . . .
C61 C 0.6554(11) 0.5090(9) 0.1338(7) 0.064(4) Uani 1 1 d . . . . .
H61 H 0.7114 0.4845 0.1138 0.076 Uiso 1 1 calc R . . . .
C62 C 0.6558(11) 0.5790(8) 0.1403(7) 0.060(4) Uani 1 1 d . . . . .
H62 H 0.7109 0.6031 0.1236 0.071 Uiso 1 1 calc R . . . .
C63 C 0.5746(9) 0.6162(8) 0.1717(6) 0.052(3) Uani 1 1 d . . . . .
C64 C 0.5664(11) 0.6912(9) 0.1780(6) 0.060(4) Uani 1 1 d . . . . .
C65 C 0.4097(11) 0.4667(8) 0.2094(6) 0.055(4) Uani 1 1 d . . . . .
C66 C 0.2469(10) 0.4644(8) 0.2659(7) 0.062(4) Uani 1 1 d . . . . .
H66A H 0.2478 0.4277 0.2345 0.074 Uiso 1 1 calc R . . . .
H66B H 0.1921 0.4984 0.2621 0.074 Uiso 1 1 calc R . . . .
C67 C 0.2414(9) 0.4281(8) 0.3436(6) 0.059(4) Uani 1 1 d . . . . .
H67A H 0.2948 0.3925 0.3461 0.071 Uiso 1 1 calc R . . . .
H67B H 0.2456 0.4649 0.3736 0.071 Uiso 1 1 calc R . . . .
C68 C 0.1547(9) 0.3913(7) 0.3730(6) 0.046(3) Uani 1 1 d . . . . .
C69 C 0.1382(9) 0.3588(6) 0.4435(6) 0.045(3) Uani 1 1 d . . . . .
H69 H 0.1819 0.3621 0.4723 0.054 Uiso 1 1 calc R . . . .
C70 C 0.0610(10) 0.3218(7) 0.4737(7) 0.052(3) Uani 1 1 d . . . . .
H70 H 0.0516 0.3024 0.5229 0.063 Uiso 1 1 calc R . . . .
C71 C 0.0139(9) 0.3427(8) 0.3641(7) 0.054(3) Uani 1 1 d . . . . .
H71 H -0.0293 0.3375 0.3355 0.065 Uiso 1 1 calc R . . . .
C72 C 0.0886(10) 0.3795(7) 0.3341(7) 0.053(3) Uani 1 1 d . . . . .
H72 H 0.0970 0.3981 0.2847 0.064 Uiso 1 1 calc R . . . .
C73 C -0.1252(15) 0.4409(10) 0.5156(11) 0.125(9) Uani 1 1 d . . . . .
H73A H -0.0920 0.4309 0.5555 0.188 Uiso 1 1 calc GR . . . .
H73B H -0.1670 0.4842 0.5208 0.188 Uiso 1 1 calc GR . . . .
H73C H -0.0809 0.4485 0.4705 0.188 Uiso 1 1 calc GR . . . .
C74 C -0.1811(11) 0.3770(8) 0.5160(8) 0.070(4) Uani 1 1 d . U . . .
C75 C -0.1968(13) 0.3194(11) 0.5751(8) 0.090(6) Uani 1 1 d . U . . .
H75 H -0.1739 0.3202 0.6174 0.107 Uiso 1 1 calc R . . . .
C76 C -0.2481(10) 0.2604(11) 0.5689(9) 0.086(4) Uani 1 1 d . U . . .
H76 H -0.2595 0.2228 0.6079 0.103 Uiso 1 1 calc R . . . .
C77 C -0.2791(13) 0.2579(12) 0.5103(10) 0.099(4) Uani 1 1 d . U . . .
C78 C -0.2599(9) 0.3102(9) 0.4507(8) 0.070(3) Uani 1 1 d . U . . .
H78 H -0.2802 0.3057 0.4082 0.084 Uiso 1 1 calc R . . . .
C79 C -0.2109(10) 0.3696(8) 0.4524(8) 0.067(4) Uani 1 1 d . U . . .
H79 H -0.1978 0.4045 0.4112 0.080 Uiso 1 1 calc R . . . .
C80 C -0.3277(15) 0.1897(11) 0.4955(13) 0.122(4) Uani 1 1 d D U . . .
H80 H -0.3073 0.1855 0.4436 0.146 Uiso 1 1 calc R . . . .
C81 C -0.3022(15) 0.1206(11) 0.5355(13) 0.141(6) Uani 1 1 d D U . . .
H81A H -0.2356 0.1094 0.5223 0.212 Uiso 1 1 calc GR . . . .
H81B H -0.3351 0.0830 0.5242 0.212 Uiso 1 1 calc GR . . . .
H81C H -0.3188 0.1233 0.5868 0.212 Uiso 1 1 calc GR . . . .
C82 C -0.4325(15) 0.2182(13) 0.5068(14) 0.149(7) Uani 1 1 d . U . . .
H82A H -0.4526 0.2299 0.5554 0.223 Uiso 1 1 calc GR . . . .
H82B H -0.4697 0.1811 0.4996 0.223 Uiso 1 1 calc GR . . . .
H82C H -0.4403 0.2615 0.4723 0.223 Uiso 1 1 calc GR . . . .
C83 C -0.2758(15) 0.1984(13) 0.0852(10) 0.129(9) Uani 1 1 d . . . . .
H83A H -0.3071 0.2179 0.0455 0.194 Uiso 1 1 calc GR . . . .
H83B H -0.2493 0.2374 0.1003 0.194 Uiso 1 1 calc GR . . . .
H83C H -0.3203 0.1760 0.1253 0.194 Uiso 1 1 calc GR . . . .
C84 C -0.1412(11) 0.1203(10) 0.1063(7) 0.070(5) Uani 1 1 d . . . . .
C85 C -0.0757(11) 0.0684(8) 0.0858(7) 0.062(4) Uani 1 1 d . . . . .
C86 C -0.0130(11) 0.0385(8) 0.1282(7) 0.069(4) Uani 1 1 d . . . . .
H86 H 0.0312 0.0009 0.1141 0.083 Uiso 1 1 calc R . . . .
C87 C -0.0163(10) 0.0648(8) 0.1921(7) 0.059(4) Uani 1 1 d . . . . .
H87 H 0.0284 0.0460 0.2204 0.071 Uiso 1 1 calc R . . . .
C88 C -0.0816(10) 0.1165(8) 0.2152(7) 0.055(3) Uani 1 1 d . . . . .
C89 C -0.1424(10) 0.1463(8) 0.1714(7) 0.056(4) Uani 1 1 d . . . . .
H89 H -0.1855 0.1847 0.1850 0.067 Uiso 1 1 calc R . . . .
C90 C -0.0866(9) 0.1449(8) 0.2818(6) 0.054(3) Uani 1 1 d . . . . .
H90 H -0.1236 0.1885 0.2874 0.065 Uiso 1 1 calc R . . . .
C91 C -0.0437(10) 0.1155(8) 0.3370(6) 0.059(4) Uani 1 1 d . . . . .
C92 C -0.0542(10) 0.1502(8) 0.3996(7) 0.057(4) Uani 1 1 d . . . . .
C93 C -0.0086(10) 0.1152(8) 0.4541(7) 0.061(4) Uani 1 1 d . . . . .
H93 H 0.0257 0.0710 0.4462 0.073 Uiso 1 1 calc R . . . .
C94 C -0.0090(11) 0.1397(10) 0.5192(7) 0.069(4) Uani 1 1 d . . . . .
C95 C 0.0475(10) 0.0954(8) 0.5680(7) 0.062(4) Uani 1 1 d . . . . .
H95 H 0.0771 0.0509 0.5558 0.074 Uiso 1 1 calc R . . . .
C96 C 0.0574(9) 0.1166(7) 0.6283(6) 0.055(4) Uani 1 1 d . U . . .
H96A H 0.0220 0.1591 0.6408 0.066 Uiso 0.75 1 calc R . P D 2
H96 H 0.0221 0.1577 0.6444 0.066 Uiso 0.25 1 calc R . P E 1
O6 O 1.434(2) 0.5194(15) 0.6521(14) 0.115(10) Uani 0.5 1 d . . P F 1
C31 C 1.378(2) 0.4698(19) 0.6506(16) 0.073(9) Uani 0.5 1 d . . P F 1
H31A H 1.3295 0.4911 0.6244 0.109 Uiso 0.5 1 calc GR . P F 1
H31B H 1.3499 0.4506 0.6996 0.109 Uiso 0.5 1 calc GR . P F 1
H31C H 1.4133 0.4308 0.6268 0.109 Uiso 0.5 1 calc GR . P F 1
O6A O 1.4696(17) 0.7445(14) 0.6888(13) 0.096(8) Uani 0.5 1 d . U P G 2
C31A C 1.434(3) 0.818(2) 0.725(2) 0.125(16) Uani 0.5 1 d . U P G 2
H31D H 1.4744 0.8561 0.7015 0.188 Uiso 0.5 1 calc GR . P G 2
H31E H 1.4367 0.8082 0.7760 0.188 Uiso 0.5 1 calc GR . P G 2
H31F H 1.3708 0.8326 0.7191 0.188 Uiso 0.5 1 calc GR . P G 2
O15 O 0.169(2) 0.0961(16) 0.8545(15) 0.086(7) Uani 0.5 1 d . U P H 2
O15B O 0.302(3) -0.056(2) 0.702(2) 0.069(7) Uani 0.25 1 d D U P H 2
O16 O 0.2921(12) -0.0056(9) 0.8185(9) 0.091(5) Uani 0.75 1 d . U P H 2
H16 H 0.3047 0.0264 0.8397 0.137 Uiso 0.75 1 calc DGR . P H 2
C1F C 0.312(4) -0.093(3) 0.641(3) 0.082(13) Uani 0.25 1 d D U P H 2
H1FA H 0.3617 -0.1318 0.6435 0.123 Uiso 0.25 1 calc R . P H 2
H1FB H 0.2544 -0.1142 0.6419 0.123 Uiso 0.25 1 calc R . P H 2
H1FC H 0.3277 -0.0595 0.5974 0.123 Uiso 0.25 1 calc R . P H 2
C99 C 0.1704(12) 0.0804(9) 0.7887(8) 0.070(4) Uani 0.75 1 d . U P H 2
C100 C 0.2350(10) 0.0238(8) 0.7727(8) 0.075(5) Uani 0.75 1 d G U P H 2
C101 C 0.2413(11) -0.0044(8) 0.7096(9) 0.086(6) Uani 0.75 1 d G U P H 2
C102 C 0.1831(15) 0.0240(11) 0.6625(8) 0.073(6) Uani 0.75 1 d G U P H 2
H102 H 0.1874 0.0047 0.6194 0.088 Uiso 0.75 1 calc R . P H 2
C97 C 0.1185(14) 0.0806(12) 0.6785(10) 0.068(5) Uani 0.75 1 d G . P H 2
C98 C 0.1122(13) 0.1088(10) 0.7416(11) 0.076(6) Uani 0.75 1 d G U P H 2
H98 H 0.0681 0.1475 0.7525 0.091 Uiso 0.75 1 calc R . P H 2
C103 C 0.093(2) 0.143(2) 0.8799(19) 0.085(7) Uani 0.5 1 d . U P H 2
H10D H 0.0963 0.1516 0.9278 0.127 Uiso 0.5 1 calc R . P H 2
H10E H 0.0931 0.1881 0.8475 0.127 Uiso 0.5 1 calc R . P H 2
H10F H 0.0354 0.1199 0.8821 0.127 Uiso 0.5 1 calc R . P H 2
O15A O 0.207(3) 0.071(3) 0.840(2) 0.074(10) Uani 0.25 1 d D U P H 1
O16A O 0.313(2) -0.0373(19) 0.7864(18) 0.062(7) Uani 0.25 1 d . U P H 1
H16A H 0.3672 -0.0313 0.7633 0.093 Uiso 0.25 1 calc DGR . P H 1
C4 C 0.243(3) -0.021(2) 0.6830(18) 0.065(11) Uani 0.25 1 d G U P H 1
H4 H 0.2798 -0.0610 0.6656 0.078 Uiso 0.25 1 calc R . P H 1
C7 C 0.181(4) 0.017(3) 0.644(2) 0.080(18) Uani 0.25 1 d G U P H 1
H7 H 0.1754 0.0040 0.5998 0.096 Uiso 0.25 1 calc R . P H 1
C8 C 0.251(2) -0.0013(17) 0.7481(15) 0.068(11) Uani 0.25 1 d G U P H 1
C97A C 0.125(4) 0.075(3) 0.671(3) 0.068(5) Uani 0.25 1 d G . P H 1
C98A C 0.134(4) 0.094(3) 0.736(3) 0.082(19) Uani 0.25 1 d G U P H 1
H98A H 0.0964 0.1328 0.7539 0.098 Uiso 0.25 1 calc R . P H 1
C99A C 0.197(3) 0.056(2) 0.774(2) 0.081(14) Uani 0.25 1 d DG U P H 1
C03L C 0.146(6) 0.133(4) 0.856(3) 0.085(7) Uani 0.25 1 d D U P H 1
S2 S 0.7432(6) 0.0605(5) 0.7694(5) 0.127(2) Uani 0.6 1 d . U P I 2
F5 F 0.8122(10) -0.0691(5) 0.7413(8) 0.132(3) Uani 0.6 1 d G U P I 2
F6 F 0.7319(11) -0.0131(8) 0.6662(7) 0.135(3) Uani 0.6 1 d G U P I 2
O20 O 0.6622(8) 0.0274(7) 0.8111(6) 0.141(3) Uani 0.6 1 d G U P I 2
O21 O 0.7261(10) 0.1253(5) 0.7217(7) 0.120(4) Uani 0.6 1 d G U P I 2
O22 O 0.8173(9) 0.0616(7) 0.8071(8) 0.128(4) Uani 0.6 1 d G U P I 2
C105 C 0.7913(7) -0.0042(6) 0.7069(5) 0.134(3) Uani 0.6 1 d G U P I 2
S2A S 0.7298(9) 0.0015(8) 0.7791(6) 0.148(3) Uani 0.4 1 d . U P I 1
F4 F 0.8566(8) 0.0209(7) 0.6603(6) 0.151(3) Uani 1 1 d G U . . .
F5A F 0.8220(14) 0.1143(7) 0.7135(10) 0.153(4) Uani 0.4 1 d G U P I 1
F6A F 0.7286(10) 0.0837(10) 0.6540(8) 0.150(4) Uani 0.4 1 d G U P I 1
O20A O 0.6587(12) 0.0513(11) 0.8105(9) 0.141(3) Uani 0.4 1 d G U P I 1
O21A O 0.6980(12) -0.0549(9) 0.7501(10) 0.150(4) Uani 0.4 1 d G U P I 1
O22A O 0.8040(12) -0.0202(12) 0.8176(6) 0.151(4) Uani 0.4 1 d G U P I 1
C3 C 0.7869(8) 0.0578(6) 0.6978(6) 0.149(3) Uani 0.4 1 d G U P I 1
S1 S 0.1164(4) 0.4292(3) 0.7107(4) 0.1028(19) Uani 0.6667 1 d . U P J 2
F1 F 0.0111(7) 0.3659(6) 0.6474(5) 0.114(3) Uani 0.6667 1 d G U P J 2
F2 F 0.0481(7) 0.3013(3) 0.7407(6) 0.107(3) Uani 0.6667 1 d G U P J 2
F3 F -0.0548(5) 0.3892(6) 0.7519(6) 0.115(3) Uani 0.6667 1 d G U P J 2
O17 O 0.1205(7) 0.4237(5) 0.7855(4) 0.106(3) Uani 0.6667 1 d G U P J 2
O18 O 0.1955(5) 0.3972(5) 0.6667(5) 0.108(3) Uani 0.6667 1 d G U P J 2
O19 O 0.0785(7) 0.4974(3) 0.6794(6) 0.104(3) Uani 0.6667 1 d G U P J 2
C104 C 0.0258(5) 0.3685(4) 0.7128(4) 0.109(2) Uani 0.6667 1 d G U P J 2
S1A S 0.0490(13) 0.3720(10) 0.7627(7) 0.155(6) Uani 0.3333 1 d . U P K 1
F1A F -0.0280(19) 0.3573(16) 0.6542(12) 0.161(6) Uani 0.3333 1 d G U P K 1
F2A F 0.1125(18) 0.3854(16) 0.6228(8) 0.159(6) Uani 0.3333 1 d G U P K 1
F3A F 0.005(2) 0.4651(12) 0.6546(11) 0.161(6) Uani 0.3333 1 d G U P K 1
O17A O 0.1173(17) 0.4195(14) 0.7668(12) 0.158(7) Uani 0.3333 1 d G U P K 1
O18A O -0.0424(15) 0.3876(16) 0.8024(9) 0.156(7) Uani 0.3333 1 d G U P K 1
O19A O 0.080(2) 0.2970(11) 0.7663(12) 0.153(7) Uani 0.3333 1 d G U P K 1
C2 C 0.0339(14) 0.3962(11) 0.6691(7) 0.159(6) Uani 0.3333 1 d G U P K 1

loop_
_atom_site_aniso_label
_atom_site_aniso_U_11
_atom_site_aniso_U_22
_atom_site_aniso_U_33
_atom_site_aniso_U_23
_atom_site_aniso_U_13
_atom_site_aniso_U_12
Ru1 0.0477(7) 0.0696(8) 0.0418(5) -0.0050(5) -0.0086(5) -0.0033(6)
Ru2 0.0427(7) 0.0757(8) 0.0447(6) -0.0076(5) -0.0060(5) -0.0007(6)
O1 0.154(14) 0.201(16) 0.110(11) 0.064(12) -0.071(11) -0.135(13)
O2 0.124(13) 0.083(10) 0.135(12) 0.014(9) -0.075(11) -0.004(10)
O3 0.044(6) 0.057(6) 0.056(5) 0.005(4) -0.017(4) -0.002(5)
O4 0.043(6) 0.059(6) 0.056(5) 0.003(4) -0.011(4) -0.002(5)
O5 0.074(10) 0.233(19) 0.078(9) -0.015(11) 0.006(8) 0.028(11)
O7 0.097(9) 0.085(8) 0.076(7) -0.019(6) -0.042(7) 0.023(7)
O8 0.068(7) 0.091(8) 0.054(5) -0.025(5) -0.021(5) 0.016(6)
O9 0.056(7) 0.068(7) 0.069(6) -0.007(5) -0.006(5) -0.011(5)
O10 0.049(6) 0.080(7) 0.063(6) -0.017(5) 0.000(5) -0.017(5)
O11 0.074(8) 0.121(10) 0.058(6) -0.031(6) -0.019(6) -0.013(7)
O12 0.085(9) 0.150(13) 0.074(7) -0.013(8) -0.036(7) 0.008(9)
O13 0.056(6) 0.059(6) 0.034(4) -0.007(4) -0.004(4) -0.011(5)
O14 0.055(6) 0.061(6) 0.049(5) 0.004(4) -0.020(5) -0.004(5)
N1 0.047(7) 0.063(7) 0.042(5) -0.008(5) -0.018(5) 0.000(6)
N2 0.054(8) 0.072(8) 0.053(6) -0.008(6) -0.016(6) 0.003(6)
N3 0.046(7) 0.068(8) 0.046(6) 0.001(5) -0.012(5) -0.008(6)
N4 0.061(8) 0.059(8) 0.042(5) 0.008(5) -0.011(6) 0.004(6)
N5 0.057(8) 0.064(8) 0.043(6) -0.002(5) -0.009(5) -0.018(6)
N6 0.023(5) 0.077(8) 0.039(5) -0.001(5) -0.003(4) -0.001(5)
C1 0.064(5) 0.099(8) 0.078(8) 0.007(6) -0.014(4) -0.014(4)
C1A 0.067(4) 0.083(5) 0.039(5) -0.014(4) -0.007(3) -0.010(4)
C1B 0.063(4) 0.084(5) 0.036(4) -0.019(4) -0.005(3) -0.007(3)
C1C 0.063(4) 0.081(5) 0.040(4) -0.016(4) -0.005(3) -0.009(4)
C1D 0.062(4) 0.084(5) 0.041(5) -0.014(4) -0.005(3) -0.008(3)
C1E 0.073(4) 0.098(5) 0.080(6) -0.008(4) -0.022(4) -0.008(4)
C5 0.070(4) 0.091(5) 0.045(5) -0.011(4) -0.010(3) -0.010(3)
C6 0.069(4) 0.084(5) 0.033(4) -0.016(4) -0.009(3) -0.009(4)
C9 0.116(9) 0.108(7) 0.111(9) -0.018(6) -0.058(8) -0.006(6)
C10 0.091(8) 0.099(5) 0.086(9) -0.009(4) -0.031(7) -0.008(4)
C11 0.12(2) 0.102(18) 0.22(3) -0.055(18) -0.09(2) 0.016(16)
C12 0.14(2) 0.057(12) 0.108(15) 0.022(11) -0.075(16) -0.025(13)
C13 0.093(18) 0.18(3) 0.051(10) 0.051(12) -0.033(11) -0.087(18)
C14 0.12(2) 0.20(3) 0.062(12) -0.005(15) -0.050(14) -0.05(2)
C15 0.076(14) 0.17(2) 0.057(10) 0.002(11) -0.038(10) -0.038(14)
C16 0.067(12) 0.081(12) 0.062(9) 0.019(8) -0.025(9) -0.017(10)
C17 0.089(14) 0.070(11) 0.068(9) 0.017(8) -0.036(10) -0.008(10)
C18 0.084(12) 0.061(10) 0.047(7) 0.002(6) -0.034(8) 0.003(9)
C19 0.056(10) 0.080(11) 0.037(7) 0.004(6) -0.009(7) 0.004(8)
C20 0.056(10) 0.060(10) 0.065(9) -0.001(7) -0.029(8) 0.009(8)
C21 0.068(11) 0.057(9) 0.046(7) -0.012(6) -0.019(7) 0.019(8)
C22 0.054(10) 0.079(11) 0.043(7) -0.004(7) -0.018(7) 0.014(9)
C23 0.074(11) 0.065(10) 0.043(7) -0.007(7) -0.010(8) 0.028(9)
C24 0.068(12) 0.085(12) 0.054(8) -0.004(8) -0.010(8) 0.007(10)
C30 0.044(10) 0.126(16) 0.056(9) -0.001(9) 0.003(8) 0.007(10)
C25 0.052(11) 0.137(17) 0.037(7) 0.019(9) -0.003(7) 0.014(11)
C26 0.077(13) 0.142(19) 0.070(11) -0.002(11) -0.020(10) 0.056(13)
C27 0.112(19) 0.14(2) 0.058(10) -0.006(12) -0.022(12) 0.057(16)
C28 0.077(17) 0.21(3) 0.061(11) 0.008(15) -0.015(11) 0.025(18)
C29 0.079(15) 0.14(2) 0.069(11) -0.007(12) -0.005(11) 0.000(14)
C32 0.052(9) 0.074(10) 0.030(6) 0.000(6) -0.009(6) -0.009(7)
C33 0.058(10) 0.081(11) 0.043(7) 0.001(7) 0.001(7) -0.009(8)
C34 0.033(8) 0.079(11) 0.057(8) -0.014(7) 0.001(7) -0.001(7)
C35 0.039(8) 0.079(10) 0.056(8) -0.020(7) -0.014(7) -0.002(7)
C36 0.040(8) 0.095(12) 0.043(7) -0.014(7) -0.003(6) -0.011(8)
C37 0.045(9) 0.066(10) 0.053(7) 0.003(6) -0.010(7) 0.002(7)
C38 0.065(10) 0.070(10) 0.054(8) 0.004(7) -0.025(8) 0.018(8)
C39 0.045(9) 0.084(11) 0.047(7) 0.001(7) -0.006(7) 0.001(8)
C40 0.060(10) 0.056(9) 0.049(7) 0.003(6) -0.016(7) -0.001(7)
C41 0.058(10) 0.084(11) 0.055(8) -0.026(8) -0.010(7) -0.003(8)
C42 0.050(9) 0.067(10) 0.076(9) -0.016(7) -0.030(8) 0.018(8)
C43 0.051(9) 0.097(12) 0.047(7) -0.013(7) -0.015(7) -0.003(9)
C44 0.050(9) 0.048(8) 0.065(8) -0.011(6) -0.021(7) -0.006(7)
C45 0.051(9) 0.072(10) 0.037(6) -0.004(6) -0.004(6) -0.014(7)
C46 0.051(9) 0.068(10) 0.048(7) 0.003(6) -0.013(7) -0.021(7)
C47 0.052(9) 0.079(10) 0.040(6) -0.013(6) -0.010(6) -0.009(8)
C48 0.051(9) 0.063(9) 0.047(7) 0.009(6) -0.013(7) -0.013(7)
C49 0.040(8) 0.061(9) 0.049(7) -0.006(6) -0.008(6) -0.003(7)
C50 0.070(10) 0.053(9) 0.032(6) 0.005(5) -0.009(6) -0.001(7)
C51 0.049(9) 0.064(9) 0.057(8) 0.001(7) -0.015(7) 0.004(7)
C52 0.064(10) 0.095(12) 0.040(7) -0.018(7) -0.007(7) -0.014(9)
C53 0.048(9) 0.074(10) 0.046(7) -0.012(6) -0.007(6) 0.001(8)
C54 0.044(8) 0.085(11) 0.039(6) -0.015(6) 0.003(6) -0.020(8)
C55 0.048(9) 0.084(11) 0.039(6) -0.006(7) -0.011(6) -0.001(8)
C56 0.039(8) 0.060(9) 0.039(6) -0.008(6) 0.001(6) -0.006(7)
C57 0.059(10) 0.081(11) 0.026(6) 0.004(6) -0.002(6) -0.004(8)
C58 0.051(9) 0.067(10) 0.039(6) -0.004(6) -0.006(6) -0.009(7)
C59 0.051(9) 0.079(11) 0.040(7) -0.007(6) -0.003(6) -0.025(8)
C60 0.063(11) 0.068(10) 0.051(8) 0.004(7) -0.011(8) -0.014(8)
C61 0.053(10) 0.088(12) 0.041(7) 0.003(7) -0.003(7) 0.006(9)
C62 0.061(10) 0.066(10) 0.053(8) -0.005(7) -0.016(7) -0.007(8)
C63 0.040(8) 0.068(10) 0.046(7) -0.011(6) -0.006(6) -0.006(7)
C64 0.064(11) 0.084(11) 0.032(6) -0.006(6) -0.004(7) -0.018(9)
C65 0.068(11) 0.061(10) 0.037(6) -0.012(6) -0.008(7) -0.003(8)
C66 0.058(10) 0.085(11) 0.046(7) -0.010(7) -0.015(7) -0.005(8)
C67 0.043(9) 0.091(11) 0.040(7) 0.000(7) 0.001(6) -0.023(8)
C68 0.041(8) 0.054(8) 0.042(6) -0.009(5) -0.012(6) 0.012(6)
C69 0.043(8) 0.041(7) 0.046(6) 0.004(5) -0.009(6) -0.002(6)
C70 0.061(10) 0.048(8) 0.046(7) -0.002(6) -0.016(7) 0.004(7)
C71 0.037(8) 0.068(10) 0.053(7) -0.001(6) -0.010(7) -0.002(7)
C72 0.052(9) 0.067(9) 0.046(7) -0.018(6) -0.014(7) -0.004(7)
C73 0.16(2) 0.086(15) 0.150(19) -0.075(14) -0.063(17) 0.040(14)
C74 0.076(10) 0.058(9) 0.076(9) -0.037(7) -0.009(8) 0.034(8)
C75 0.085(11) 0.125(13) 0.042(7) -0.017(8) 0.004(8) 0.043(10)
C76 0.036(8) 0.123(8) 0.081(5) 0.019(5) 0.004(5) -0.011(7)
C77 0.071(8) 0.125(6) 0.090(5) 0.023(5) -0.014(5) -0.019(6)
C78 0.030(6) 0.093(6) 0.074(5) 0.000(5) 0.006(4) 0.014(5)
C79 0.052(9) 0.064(9) 0.067(8) -0.003(7) 0.001(7) 0.044(7)
C80 0.100(8) 0.128(6) 0.136(8) 0.025(5) -0.045(7) -0.028(6)
C81 0.114(10) 0.135(7) 0.168(14) 0.035(6) -0.049(10) -0.027(6)
C82 0.098(7) 0.137(8) 0.202(18) 0.036(9) -0.046(7) -0.029(6)
C83 0.109(18) 0.19(2) 0.074(12) -0.009(13) -0.026(12) 0.062(17)
C84 0.051(10) 0.108(14) 0.054(8) -0.021(8) -0.010(7) -0.006(9)
C85 0.075(12) 0.066(10) 0.045(7) -0.001(6) -0.014(8) -0.014(8)
C86 0.077(12) 0.075(11) 0.048(7) 0.008(7) -0.013(8) -0.002(9)
C87 0.051(9) 0.076(10) 0.045(7) -0.003(7) -0.003(7) -0.008(8)
C88 0.046(9) 0.068(10) 0.045(7) 0.002(6) -0.005(6) -0.003(7)
C89 0.048(9) 0.063(9) 0.054(8) 0.001(7) -0.008(7) -0.012(7)
C90 0.036(8) 0.071(10) 0.048(7) -0.001(6) 0.002(6) -0.005(7)
C91 0.049(9) 0.083(11) 0.038(6) 0.000(6) 0.008(6) -0.019(8)
C92 0.047(9) 0.065(10) 0.056(8) -0.020(7) 0.011(7) -0.013(7)
C93 0.058(10) 0.068(10) 0.051(7) 0.002(7) -0.010(7) 0.008(8)
C94 0.060(11) 0.094(13) 0.048(8) -0.003(8) 0.003(7) -0.019(9)
C95 0.064(10) 0.069(10) 0.052(8) 0.000(7) -0.014(7) -0.018(8)
C96 0.054(9) 0.059(9) 0.045(7) 0.009(6) -0.004(7) -0.012(7)
O6 0.16(3) 0.08(2) 0.096(19) -0.033(16) -0.014(19) 0.02(2)
C31 0.05(2) 0.09(3) 0.065(19) -0.021(18) 0.014(16) 0.011(18)
O6A 0.078(14) 0.101(15) 0.106(15) -0.007(12) -0.010(12) -0.018(12)
C31A 0.10(2) 0.13(2) 0.15(2) -0.026(17) 0.001(17) -0.032(17)
O15 0.081(10) 0.093(13) 0.086(7) 0.009(8) -0.037(7) -0.009(9)
O15B 0.048(11) 0.075(10) 0.086(9) 0.017(8) -0.023(8) -0.036(9)
O16 0.084(9) 0.100(10) 0.096(7) 0.005(6) -0.044(7) -0.009(7)
C1F 0.06(2) 0.098(19) 0.100(15) -0.001(16) -0.034(15) -0.020(18)
C99 0.058(8) 0.073(8) 0.079(6) 0.021(5) -0.024(6) -0.032(6)
C100 0.063(8) 0.079(9) 0.083(6) 0.016(6) -0.028(6) -0.027(7)
C101 0.074(10) 0.097(10) 0.092(7) 0.004(7) -0.037(7) -0.012(9)
C102 0.056(10) 0.083(11) 0.081(8) 0.012(7) -0.024(8) -0.026(8)
C97 0.062(11) 0.072(12) 0.066(10) 0.009(8) -0.022(9) -0.005(9)
C98 0.063(10) 0.085(11) 0.079(8) 0.017(7) -0.026(8) -0.024(8)
C103 0.082(12) 0.094(13) 0.078(8) 0.013(8) -0.037(7) -0.007(10)
O15A 0.069(17) 0.084(14) 0.068(9) 0.021(10) -0.030(11) -0.017(13)
O16A 0.057(12) 0.066(12) 0.061(11) 0.029(8) -0.023(9) -0.029(9)
C4 0.055(19) 0.076(16) 0.062(10) 0.028(11) -0.022(12) -0.028(14)
C7 0.07(3) 0.09(3) 0.071(16) 0.018(18) -0.03(2) -0.01(2)
C8 0.061(18) 0.075(15) 0.064(11) 0.027(11) -0.026(12) -0.023(15)
C97A 0.062(11) 0.072(12) 0.066(10) 0.009(8) -0.022(9) -0.005(9)
C98A 0.08(3) 0.09(2) 0.074(15) 0.014(17) -0.040(19) 0.00(3)
C99A 0.08(2) 0.090(18) 0.073(11) 0.016(13) -0.038(14) -0.006(18)
C03L 0.082(12) 0.094(13) 0.078(8) 0.013(8) -0.037(7) -0.007(10)
S2 0.107(5) 0.141(6) 0.134(5) -0.012(4) -0.040(4) 0.016(5)
F5 0.106(7) 0.145(6) 0.143(7) -0.017(5) -0.036(5) 0.013(5)
F6 0.115(6) 0.147(8) 0.140(6) -0.018(5) -0.037(5) 0.017(5)
O20 0.115(5) 0.155(7) 0.147(6) -0.006(5) -0.035(4) 0.010(5)
O21 0.096(7) 0.139(6) 0.125(7) -0.016(5) -0.033(5) 0.017(5)
O22 0.109(6) 0.136(8) 0.137(7) -0.015(6) -0.041(5) 0.020(6)
C105 0.114(5) 0.145(6) 0.142(6) -0.017(4) -0.038(4) 0.015(5)
S2A 0.120(6) 0.153(7) 0.157(6) -0.002(5) -0.026(4) 0.011(5)
F4 0.125(5) 0.167(7) 0.155(6) -0.013(5) -0.030(4) 0.006(5)
F5A 0.134(8) 0.162(7) 0.151(8) -0.006(6) -0.022(6) -0.001(6)
F6A 0.127(7) 0.157(8) 0.155(7) -0.002(6) -0.026(5) 0.003(6)
O20A 0.115(5) 0.155(7) 0.147(6) -0.006(5) -0.035(4) 0.010(5)
O21A 0.125(8) 0.157(8) 0.158(8) -0.005(6) -0.024(6) 0.008(6)
O22A 0.120(6) 0.162(9) 0.158(8) 0.002(6) -0.026(6) 0.008(6)
C3 0.127(6) 0.157(7) 0.154(6) -0.005(5) -0.026(4) 0.006(5)
S1 0.105(5) 0.087(4) 0.127(5) -0.029(4) -0.046(4) 0.019(3)
F1 0.112(7) 0.113(6) 0.129(6) -0.036(4) -0.041(5) 0.005(5)
F2 0.106(6) 0.099(5) 0.127(7) -0.036(4) -0.037(5) 0.008(4)
F3 0.112(5) 0.111(6) 0.131(6) -0.036(5) -0.040(4) 0.014(4)
O17 0.115(7) 0.086(6) 0.129(5) -0.028(4) -0.048(4) 0.015(5)
O18 0.111(5) 0.086(6) 0.135(6) -0.029(5) -0.040(4) 0.017(4)
O19 0.108(7) 0.088(4) 0.126(6) -0.030(4) -0.045(5) 0.019(4)
C104 0.111(5) 0.098(5) 0.128(6) -0.035(4) -0.041(4) 0.010(4)
S1A 0.155(14) 0.177(14) 0.133(10) -0.053(10) -0.033(9) 0.048(11)
F1A 0.161(14) 0.187(15) 0.135(11) -0.053(11) -0.034(10) 0.045(11)
F2A 0.160(14) 0.182(15) 0.134(11) -0.050(10) -0.034(10) 0.048(11)
F3A 0.161(15) 0.184(14) 0.139(11) -0.051(10) -0.036(10) 0.048(11)
O17A 0.158(14) 0.178(15) 0.138(12) -0.051(11) -0.036(10) 0.046(11)
O18A 0.155(14) 0.178(15) 0.136(11) -0.054(11) -0.033(10) 0.047(11)
O19A 0.152(15) 0.177(14) 0.130(12) -0.052(10) -0.032(10) 0.047(11)
C2 0.159(14) 0.183(14) 0.135(10) -0.052(10) -0.035(10) 0.047(11)

loop_
_atom_type_symbol
_atom_type_description
_atom_type_scat_dispersion_real
_atom_type_scat_dispersion_imag
_atom_type_scat_source
C C 0.0181 0.0091 'International Tables Vol C Tables 4.2.6.8 and 6.1.1.4'
H H 0.0000 0.0000 'International Tables Vol C Tables 4.2.6.8 and 6.1.1.4'
F F 0.0727 0.0534 'International Tables Vol C Tables 4.2.6.8 and 6.1.1.4'
N N 0.0311 0.0180 'International Tables Vol C Tables 4.2.6.8 and 6.1.1.4'
O O 0.0492 0.0322 'International Tables Vol C Tables 4.2.6.8 and 6.1.1.4'
Ru Ru 0.0552 3.2960 'International Tables Vol C Tables 4.2.6.8 and 6.1.1.4'
S S 0.3331 0.5567 'International Tables Vol C Tables 4.2.6.8 and 6.1.1.4'

loop_
_geom_angle_atom_site_label_1
_geom_angle_atom_site_label_2
_geom_angle_atom_site_label_3
_geom_angle
O3 Ru1 O4 89.7(4)
O3 Ru1 N1 83.7(4)
O3 Ru1 C1A 92.2(5)
O3 Ru1 C1B 154.3(4)
O3 Ru1 C1C 156.9(5)
O3 Ru1 C1D 119.5(5)
O3 Ru1 C5 115.4(5)
O3 Ru1 C6 90.5(5)
O4 Ru1 N1 85.2(4)
O4 Ru1 C1A 157.9(4)
O4 Ru1 C1B 89.0(5)
O4 Ru1 C1C 113.3(5)
O4 Ru1 C1D 150.4(5)
O4 Ru1 C5 90.4(5)
O4 Ru1 C6 118.0(5)
N1 Ru1 C1A 116.8(5)
N1 Ru1 C1B 121.7(5)
N1 Ru1 C1C 95.8(4)
N1 Ru1 C1D 92.9(4)
N1 Ru1 C5 160.4(5)
N1 Ru1 C6 156.1(5)
C1A Ru1 C1B 79.8(6)
C1A Ru1 C1C 67.3(6)
C1A Ru1 C1D 37.4(5)
C1A Ru1 C5 69.0(5)
C1A Ru1 C6 40.0(5)
C1B Ru1 C1C 36.3(5)
C1B Ru1 C1D 66.9(5)
C1B Ru1 C5 39.0(5)
C1C Ru1 C1D 37.4(5)
C1C Ru1 C5 68.5(5)
C5 Ru1 C1D 81.6(6)
C6 Ru1 C1B 67.6(5)
C6 Ru1 C1C 80.6(5)
C6 Ru1 C1D 69.9(5)
C6 Ru1 C5 36.5(5)
O13 Ru2 N6 83.7(4)
O13 Ru2 C74 146.6(5)
O13 Ru2 C75 162.3(6)
O13 Ru2 C76 123.2(6)
O13 Ru2 C77 95.6(6)
O13 Ru2 C78 88.3(5)
O13 Ru2 C79 109.6(5)
O14 Ru2 O13 89.9(4)
O14 Ru2 N6 84.0(4)
O14 Ru2 C74 122.3(5)
O14 Ru2 C75 92.6(5)
O14 Ru2 C76 90.5(5)
O14 Ru2 C77 113.8(6)
O14 Ru2 C78 150.3(5)
O14 Ru2 C79 160.4(5)
N6 Ru2 C74 90.5(6)
N6 Ru2 C75 114.0(7)
N6 Ru2 C76 152.7(6)
N6 Ru2 C77 162.2(6)
N6 Ru2 C78 125.1(5)
N6 Ru2 C79 95.3(5)
C74 Ru2 C77 80.3(8)
C75 Ru2 C74 39.0(6)
C75 Ru2 C76 39.3(7)
C75 Ru2 C77 67.4(8)
C75 Ru2 C78 80.9(6)
C75 Ru2 C79 69.7(6)
C76 Ru2 C74 69.9(7)
C76 Ru2 C77 35.1(6)
C76 Ru2 C78 66.2(6)
C78 Ru2 C74 68.4(6)
C78 Ru2 C77 37.2(6)
C79 Ru2 C74 38.1(5)
C79 Ru2 C76 81.0(6)
C79 Ru2 C77 68.1(7)
C79 Ru2 C78 38.1(6)
C13 O1 H1 109.5
C12 O2 C11 118(2)
C20 O3 Ru1 125.5(10)
C22 O4 Ru1 125.8(9)
C28 O5 H5 109.5
C85 O11 H11 109.5
C84 O12 C83 116.7(13)
C92 O13 Ru2 127.1(8)
C94 O14 Ru2 125.9(8)
C32 N1 Ru1 122.8(8)
C36 N1 Ru1 122.2(9)
C36 N1 C32 114.7(10)
C39 N2 C38 118.2(12)
C39 N2 C50 124.9(11)
C50 N2 C38 116.9(11)
C45 N3 C52 109.2(11)
C45 N3 C53 111.9(10)
C53 N3 C52 106.9(11)
C52 N4 C51 105.9(11)
C64 N4 C51 113.5(10)
C64 N4 C52 109.8(12)
C57 N5 C66 117.3(13)
C65 N5 C57 125.1(13)
C65 N5 C66 117.4(12)
C70 N6 Ru2 121.2(8)
C70 N6 C71 117.3(11)
C71 N6 Ru2 120.4(8)
H1A C1 H1B 109.5
H1A C1 H1C 109.5
H1B C1 H1C 109.5
C1D C1 H1A 109.5
C1D C1 H1B 109.5
C1D C1 H1C 109.5
Ru1 C1A H1AA 119.0
C1D C1A Ru1 73.2(8)
C1D C1A H1AA 119.0
C1D C1A C6 121.1(15)
C6 C1A Ru1 71.0(8)
C6 C1A H1AA 119.0
Ru1 C1B H1BA 130.6
C1C C1B Ru1 72.2(9)
C1C C1B H1BA 119.0
C1C C1B C5 122.0(15)
C5 C1B Ru1 71.0(8)
C5 C1B H1BA 119.0
Ru1 C1C H1CA 130.3
C1B C1C Ru1 71.5(9)
C1B C1C H1CA 119.2
C1B C1C C1D 121.6(15)
C1D C1C Ru1 71.7(9)
C1D C1C H1CA 119.2
C1 C1D Ru1 128.9(10)
C1A C1D Ru1 69.3(9)
C1A C1D C1 121.0(14)
C1A C1D C1C 118.1(14)
C1C C1D Ru1 70.9(9)
C1C C1D C1 120.8(14)
C5 C1E H1E 107.3
C9 C1E H1E 107.3
C9 C1E C5 111.1(15)
C9 C1E C10 113.1(14)
C10 C1E H1E 107.3
C10 C1E C5 110.6(14)
C1B C5 Ru1 70.0(7)
C1B C5 C1E 118.4(15)
C1E C5 Ru1 126.7(11)
C6 C5 Ru1 71.1(8)
C6 C5 C1B 118.0(14)
C6 C5 C1E 123.5(15)
Ru1 C6 H6 130.8
C1A C6 Ru1 69.0(7)
C1A C6 H6 120.4
C5 C6 Ru1 72.4(8)
C5 C6 C1A 119.2(14)
C5 C6 H6 120.4
C1E C9 H9A 109.5
C1E C9 H9B 109.5
C1E C9 H9C 109.5
H9A C9 H9B 109.5
H9A C9 H9C 109.5
H9B C9 H9C 109.5
C1E C10 H10A 109.5
C1E C10 H10B 109.5
C1E C10 H10C 109.5
H10A C10 H10B 109.5
H10A C10 H10C 109.5
H10B C10 H10C 109.5
O2 C11 H11A 109.5
O2 C11 H11B 109.5
O2 C11 H11C 109.5
H11A C11 H11B 109.5
H11A C11 H11C 109.5
H11B C11 H11C 109.5
O2 C12 C13 119(2)
O2 C12 C17 123(3)
C17 C12 C13 118(2)
O1 C13 C12 113(3)
C14 C13 O1 123(3)
C14 C13 C12 124(2)
C13 C14 H14 121.6
C13 C14 C15 117(3)
C15 C14 H14 121.6
C14 C15 H15 118.5
C16 C15 C14 123(2)
C16 C15 H15 118.5
C15 C16 C17 119.4(18)
C15 C16 C18 118.9(19)
C17 C16 C18 121.6(17)
C12 C17 C16 119(2)
C12 C17 H17 120.6
C16 C17 H17 120.6
C16 C18 H18 116.9
C19 C18 C16 126.2(16)
C19 C18 H18 116.9
C18 C19 H19 119.5
C18 C19 C20 120.9(15)
C20 C19 H19 119.5
O3 C20 C19 118.4(14)
O3 C20 C21 127.2(15)
C21 C20 C19 114.4(14)
C20 C21 H21 117.0
C22 C21 C20 126.0(14)
C22 C21 H21 117.0
O4 C22 C21 124.9(14)
O4 C22 C23 117.1(15)
C21 C22 C23 118.0(14)
C22 C23 H23 117.3
C24 C23 C22 125.5(15)
C24 C23 H23 117.3
C23 C24 H24 116.0
C23 C24 C25 128.0(16)
C25 C24 H24 116.0
C25 C30 H30 120.0
C25 C30 C29 120.0
C29 C30 H30 120.0
C30 C25 C24 118.7(12)
C26 C25 C24 121.2(12)
C26 C25 C30 120.0
C25 C26 H26 120.0
C25 C26 C27 120.0
C27 C26 H26 120.0
C26 C27 H27 120.0
C26 C27 C28 120.0
C28 C27 H27 120.0
O6 C27 C26 132(2)
O6 C27 C28 108(2)
O5 C28 C27 121.2(15)
O5 C28 C29 118.8(15)
C29 C28 C27 120.0
C30 C29 H29 120.0
C30 C29 O6A 124.8(16)
C28 C29 C30 120.0
C28 C29 H29 120.0
C28 C29 O6A 115.1(16)
N1 C32 H32 117.9
N1 C32 C33 124.2(13)
C33 C32 H32 117.9
C32 C33 H33 120.2
C34 C33 C32 119.6(14)
C34 C33 H33 120.2
C33 C34 C35 118.0(13)
C33 C34 C37 125.1(13)
C35 C34 C37 116.9(12)
C34 C35 H35 120.1
C36 C35 C34 119.9(13)
C36 C35 H35 120.1
N1 C36 C35 123.5(13)
N1 C36 H36 118.2
C35 C36 H36 118.2
C34 C37 H37A 109.1
C34 C37 H37B 109.1
H37A C37 H37B 107.8
C38 C37 C34 112.6(11)
C38 C37 H37A 109.1
C38 C37 H37B 109.1
N2 C38 C37 110.2(12)
N2 C38 H38A 109.6
N2 C38 H38B 109.6
C37 C38 H38A 109.6
C37 C38 H38B 109.6
H38A C38 H38B 108.1
O8 C39 N2 119.5(12)
O8 C39 C40 122.4(14)
N2 C39 C40 118.1(13)
C41 C40 C39 120.7(13)
C41 C40 C49 120.0(12)
C49 C40 C39 119.2(13)
C40 C41 H41 119.7
C40 C41 C42 120.5(13)
C42 C41 H41 119.7
C41 C42 H42 120.1
C43 C42 C41 119.9(13)
C43 C42 H42 120.1
C42 C43 H43 119.0
C42 C43 C44 122.0(12)
C44 C43 H43 119.0
C43 C44 C45 124.2(12)
C43 C44 C49 119.8(12)
C49 C44 C45 115.9(12)
N3 C45 C44 116.5(12)
C46 C45 N3 121.5(12)
C46 C45 C44 122.0(12)
C45 C46 C47 119.7(13)
C45 C46 C51 121.6(11)
C47 C46 C51 118.7(13)
C46 C47 H47 119.6
C46 C47 C48 120.7(14)
C48 C47 H47 119.6
C47 C48 C50 118.1(13)
C49 C48 C47 119.3(12)
C49 C48 C50 122.5(13)
C44 C49 C40 117.7(12)
C48 C49 C40 119.8(12)
C48 C49 C44 122.4(12)
O7 C50 N2 120.3(11)
O7 C50 C48 124.3(13)
N2 C50 C48 115.3(12)
N4 C51 C46 113.3(11)
N4 C51 H51A 108.9
N4 C51 H51B 108.9
C46 C51 H51A 108.9
C46 C51 H51B 108.9
H51A C51 H51B 107.7
N3 C52 H52A 108.8
N3 C52 H52B 108.8
N4 C52 N3 114.0(11)
N4 C52 H52A 108.8
N4 C52 H52B 108.8
H52A C52 H52B 107.7
N3 C53 H53A 109.1
N3 C53 H53B 109.1
N3 C53 C54 112.4(12)
H53A C53 H53B 107.9
C54 C53 H53A 109.1
C54 C53 H53B 109.1
C55 C54 C53 118.1(14)
C64 C54 C53 124.1(14)
C64 C54 C55 117.8(15)
C54 C55 H55 118.6
C56 C55 C54 122.8(14)
C56 C55 H55 118.6
C55 C56 C57 120.3(13)
C55 C56 C58 119.1(13)
C58 C56 C57 120.5(13)
O10 C57 N5 119.5(14)
O10 C57 C56 123.8(15)
N5 C57 C56 116.3(13)
C56 C58 C63 119.8(13)
C59 C58 C56 120.2(14)
C59 C58 C63 120.0(13)
C58 C59 C65 120.8(14)
C60 C59 C58 119.7(14)
C60 C59 C65 119.5(14)
C59 C60 H60 120.4
C59 C60 C61 119.1(15)
C61 C60 H60 120.4
C60 C61 H61 118.6
C62 C61 C60 122.7(15)
C62 C61 H61 118.6
C61 C62 H62 120.0
C61 C62 C63 119.9(15)
C63 C62 H62 120.0
C62 C63 C58 118.5(14)
C62 C63 C64 124.4(14)
C64 C63 C58 117.0(13)
N4 C64 C63 115.5(14)
C54 C64 N4 121.3(15)
C54 C64 C63 123.0(15)
O9 C65 N5 120.7(14)
O9 C65 C59 122.3(14)
N5 C65 C59 117.0(13)
N5 C66 H66A 109.8
N5 C66 H66B 109.8
N5 C66 C67 109.2(10)
H66A C66 H66B 108.3
C67 C66 H66A 109.8
C67 C66 H66B 109.8
C66 C67 H67A 109.0
C66 C67 H67B 109.0
H67A C67 H67B 107.8
C68 C67 C66 113.1(11)
C68 C67 H67A 109.0
C68 C67 H67B 109.0
C69 C68 C67 119.7(11)
C69 C68 C72 113.8(13)
C72 C68 C67 126.2(11)
C68 C69 H69 118.6
C70 C69 C68 122.9(12)
C70 C69 H69 118.6
N6 C70 C69 121.1(11)
N6 C70 H70 119.4
C69 C70 H70 119.4
N6 C71 H71 118.9
C72 C71 N6 122.2(12)
C72 C71 H71 118.9
C68 C72 H72 118.7
C71 C72 C68 122.6(12)
C71 C72 H72 118.7
H73A C73 H73B 109.5
H73A C73 H73C 109.5
H73B C73 H73C 109.5
C74 C73 H73A 109.5
C74 C73 H73B 109.5
C74 C73 H73C 109.5
C73 C74 Ru2 127.8(12)
C75 C74 Ru2 68.5(8)
C75 C74 C73 123.5(16)
C79 C74 Ru2 69.6(7)
C79 C74 C73 118.7(16)
C79 C74 C75 117.5(16)
Ru2 C75 H75 127.7
C74 C75 Ru2 72.5(8)
C74 C75 H75 120.5
C74 C75 C76 118.9(15)
C76 C75 Ru2 71.3(9)
C76 C75 H75 120.5
Ru2 C76 H76 129.4
C75 C76 Ru2 69.4(8)
C75 C76 H76 119.3
C77 C76 Ru2 74.4(12)
C77 C76 C75 121.3(18)
C77 C76 H76 119.3
C76 C77 Ru2 70.6(11)
C76 C77 C78 121(2)
C76 C77 C80 124.5(18)
C78 C77 Ru2 69.7(10)
C78 C77 C80 113.7(18)
C80 C77 Ru2 125.2(15)
Ru2 C78 H78 129.3
C77 C78 Ru2 73.1(10)
C77 C78 H78 119.5
C77 C78 C79 121.1(17)
C79 C78 Ru2 70.6(8)
C79 C78 H78 119.5
Ru2 C79 H79 128.5
C74 C79 Ru2 72.3(7)
C74 C79 H79 120.1
C78 C79 Ru2 71.3(8)
C78 C79 C74 119.8(15)
C78 C79 H79 120.1
C77 C80 H80 107.0
C81 C80 C77 114.7(18)
C81 C80 H80 107.0
C81 C80 C82 119(2)
C82 C80 C77 101.7(18)
C82 C80 H80 107.0
C80 C81 H81A 109.5
C80 C81 H81B 109.5
C80 C81 H81C 109.5
H81A C81 H81B 109.5
H81A C81 H81C 109.5
H81B C81 H81C 109.5
C80 C82 H82A 109.5
C80 C82 H82B 109.5
C80 C82 H82C 109.5
H82A C82 H82B 109.5
H82A C82 H82C 109.5
H82B C82 H82C 109.5
O12 C83 H83A 109.5
O12 C83 H83B 109.5
O12 C83 H83C 109.5
H83A C83 H83B 109.5
H83A C83 H83C 109.5
H83B C83 H83C 109.5
O12 C84 C85 116.2(13)
O12 C84 C89 125.0(15)
C85 C84 C89 118.8(14)
C84 C85 O11 119.0(13)
C84 C85 C86 121.5(14)
C86 C85 O11 119.5(15)
C85 C86 H86 120.8
C85 C86 C87 118.4(15)
C87 C86 H86 120.8
C86 C87 H87 118.9
C88 C87 C86 122.1(14)
C88 C87 H87 118.9
C87 C88 C89 118.3(13)
C87 C88 C90 123.2(12)
C89 C88 C90 118.4(13)
C84 C89 H89 119.6
C88 C89 C84 120.8(15)
C88 C89 H89 119.6
C88 C90 H90 116.6
C91 C90 C88 126.9(14)
C91 C90 H90 116.6
C90 C91 C92 120.8(15)
O13 C92 C91 118.4(13)
O13 C92 C93 125.0(12)
C93 C92 C91 116.6(14)
C92 C93 H93 117.0
C92 C93 C94 126.0(15)
C94 C93 H93 117.0
O14 C94 C93 126.1(14)
O14 C94 C95 117.0(13)
C93 C94 C95 116.9(15)
C94 C95 H95 119.2
C96 C95 C94 121.6(15)
C96 C95 H95 119.2
C95 C96 H96A 116.5
C95 C96 H96 120.3
C95 C96 C97 126.9(15)
C95 C96 C97A 119(3)
C97 C96 H96A 116.5
C97A C96 H96 120.3
C27 O6 C31 108(3)
O6 C31 H31A 109.5
O6 C31 H31B 109.5
O6 C31 H31C 109.5
H31A C31 H31B 109.5
H31A C31 H31C 109.5
H31B C31 H31C 109.5
C29 O6A C31A 117(2)
O6A C31A H31D 109.5
O6A C31A H31E 109.5
O6A C31A H31F 109.5
H31D C31A H31E 109.5
H31D C31A H31F 109.5
H31E C31A H31F 109.5
C99 O15 C103 114(2)
C101 O15B C1F 120(4)
C100 O16 H16 109.5
O15B C1F H1FA 109.5
O15B C1F H1FB 109.5
O15B C1F H1FC 109.5
H1FA C1F H1FB 109.5
H1FA C1F H1FC 109.5
H1FB C1F H1FC 109.5
O15 C99 C100 111.3(16)
O15 C99 C98 128.4(16)
C100 C99 C98 120.0
O16 C100 C99 121.1(14)
O16 C100 C101 118.9(14)
C101 C100 C99 120.0
O15B C101 C100 114(2)
O15B C101 C102 126(2)
C100 C101 C102 120.0
C101 C102 H102 120.0
C97 C102 C101 120.0
C97 C102 H102 120.0
C102 C97 C96 122.8(14)
C102 C97 C98 120.0
C98 C97 C96 117.1(14)
C99 C98 H98 120.0
C97 C98 C99 120.0
C97 C98 H98 120.0
O15 C103 H10D 109.5
O15 C103 H10E 109.5
O15 C103 H10F 109.5
H10D C103 H10E 109.5
H10D C103 H10F 109.5
H10E C103 H10F 109.5
C99A O15A C03L 108(3)
C8 O16A H16A 109.5
C7 C4 H4 119.9
C7 C4 C8 120.2
C8 C4 H4 119.9
C4 C7 H7 120.0
C4 C7 C97A 119.9
C97A C7 H7 120.0
O16A C8 C4 121.1
O16A C8 C99A 119.0
C99A C8 C4 120.0
C7 C97A C96 120(4)
C98A C97A C96 121(4)
C98A C97A C7 119.0
C97A C98A H98A 119.6
C99A C98A C97A 120.9
C99A C98A H98A 119.6
C8 C99A O15A 117(3)
C8 C99A C98A 120.1
C98A C99A O15A 123(3)
O20 S2 C105 102.6
O21 S2 O20 115.7
O21 S2 O22 115.4
O21 S2 C105 102.3
O22 S2 O20 115.4
O22 S2 C105 102.4
F5 C105 S2 111.8
F6 C105 S2 111.9
F6 C105 F5 106.8
F4 C105 S2 110.9(8)
F4 C105 F5 114.1(9)
F4 C105 F6 100.9(10)
O20A S2A C3 102.5
O21A S2A O20A 115.6
O21A S2A C3 102.4
O22A S2A O20A 115.5
O22A S2A O21A 115.4
O22A S2A C3 102.5
F4 C3 S2A 111.9
F4 C3 F5A 107.0
F5A C3 S2A 111.8
F6A C3 S2A 112.0
F6A C3 F4 106.9
F6A C3 F5A 106.9
O17 S1 C104 102.2
O18 S1 O17 115.6
O18 S1 O19 115.6
O18 S1 C104 102.5
O19 S1 O17 115.4
O19 S1 C104 102.5
F1 C104 S1 111.7
F1 C104 F2 107.0
F1 C104 F3 107.1
F2 C104 S1 111.9
F2 C104 F3 106.8
F3 C104 S1 112.0
O17A S1A C2 102.3
O18A S1A O17A 115.5
O18A S1A C2 102.6
O19A S1A O17A 115.4
O19A S1A O18A 115.5
O19A S1A C2 102.5
F1A C2 S1A 111.8
F1A C2 F2A 107.0
F2A C2 S1A 112.1
F3A C2 S1A 112.0
F3A C2 F1A 106.9
F3A C2 F2A 106.9

loop_
_geom_bond_atom_site_label_1
_geom_bond_atom_site_label_2
_geom_bond_distance
Ru1 O3 2.044(9)
Ru1 O4 2.057(9)
Ru1 N1 2.096(9)
Ru1 C1A 2.126(14)
Ru1 C1B 2.156(14)
Ru1 C1C 2.165(15)
Ru1 C1D 2.175(14)
Ru1 C5 2.170(13)
Ru1 C6 2.154(11)
Ru2 O13 2.059(8)
Ru2 O14 2.044(8)
Ru2 N6 2.104(10)
Ru2 C74 2.189(13)
Ru2 C75 2.136(14)
Ru2 C76 2.161(16)
Ru2 C77 2.207(19)
Ru2 C78 2.164(14)
Ru2 C79 2.155(12)
O1 H1 0.8400
O1 C13 1.40(2)
O2 C11 1.44(3)
O2 C12 1.32(2)
O3 C20 1.275(16)
O4 C22 1.307(16)
O5 H5 0.8400
O5 C28 1.386(14)
O7 C50 1.208(15)
O8 C39 1.228(17)
O9 C65 1.221(15)
O10 C57 1.202(16)
O11 H11 0.8400
O11 C85 1.382(15)
O12 C83 1.49(2)
O12 C84 1.352(16)
O13 C92 1.293(16)
O14 C94 1.309(18)
N1 C32 1.356(15)
N1 C36 1.353(16)
N2 C38 1.470(14)
N2 C39 1.372(17)
N2 C50 1.414(16)
N3 C45 1.437(14)
N3 C52 1.483(16)
N3 C53 1.476(16)
N4 C51 1.473(15)
N4 C52 1.464(17)
N4 C64 1.417(17)
N5 C57 1.411(18)
N5 C65 1.390(17)
N5 C66 1.470(17)
N6 C70 1.358(15)
N6 C71 1.365(15)
C1 H1A 0.9800
C1 H1B 0.9800
C1 H1C 0.9800
C1 C1D 1.534(15)
C1A H1AA 1.0000
C1A C1D 1.382(19)
C1A C6 1.465(19)
C1B H1BA 0.9500
C1B C1C 1.346(18)
C1B C5 1.443(19)
C1C H1CA 0.9500
C1C C1D 1.391(19)
C1E H1E 1.0000
C1E C5 1.540(15)
C1E C9 1.51(2)
C1E C10 1.53(2)
C5 C6 1.355(19)
C6 H6 0.9500
C9 H9A 0.9800
C9 H9B 0.9800
C9 H9C 0.9800
C10 H10A 0.9800
C10 H10B 0.9800
C10 H10C 0.9800
C11 H11A 0.9800
C11 H11B 0.9800
C11 H11C 0.9800
C12 C13 1.42(3)
C12 C17 1.38(2)
C13 C14 1.32(3)
C14 H14 0.9500
C14 C15 1.39(3)
C15 H15 0.9500
C15 C16 1.36(2)
C16 C17 1.41(2)
C16 C18 1.52(2)
C17 H17 0.9500
C18 H18 0.9500
C18 C19 1.320(19)
C19 H19 0.9500
C19 C20 1.48(2)
C20 C21 1.40(2)
C21 H21 0.9500
C21 C22 1.40(2)
C22 C23 1.47(2)
C23 H23 0.9500
C23 C24 1.34(2)
C24 H24 0.9500
C24 C25 1.469(18)
C30 H30 0.9500
C30 C25 1.3900
C30 C29 1.3900
C25 C26 1.3900
C26 H26 0.9500
C26 C27 1.3900
C27 H27 0.9500
C27 C28 1.3900
C27 O6 1.30(3)
C28 C29 1.3900
C29 H29 0.9500
C29 O6A 1.42(3)
C32 H32 0.9500
C32 C33 1.371(16)
C33 H33 0.9500
C33 C34 1.349(19)
C34 C35 1.382(19)
C34 C37 1.543(16)
C35 H35 0.9500
C35 C36 1.365(16)
C36 H36 0.9500
C37 H37A 0.9900
C37 H37B 0.9900
C37 C38 1.521(18)
C38 H38A 0.9900
C38 H38B 0.9900
C39 C40 1.468(16)
C40 C41 1.371(19)
C40 C49 1.438(18)
C41 H41 0.9500
C41 C42 1.431(17)
C42 H42 0.9500
C42 C43 1.340(18)
C43 H43 0.9500
C43 C44 1.392(18)
C44 C45 1.446(18)
C44 C49 1.432(16)
C45 C46 1.373(19)
C46 C47 1.398(15)
C46 C51 1.522(19)
C47 H47 0.9500
C47 C48 1.418(18)
C48 C49 1.368(18)
C48 C50 1.474(15)
C51 H51A 0.9900
C51 H51B 0.9900
C52 H52A 0.9900
C52 H52B 0.9900
C53 H53A 0.9900
C53 H53B 0.9900
C53 C54 1.490(19)
C54 C55 1.432(18)
C54 C64 1.346(19)
C55 H55 0.9500
C55 C56 1.352(18)
C56 C57 1.475(19)
C56 C58 1.425(18)
C58 C59 1.397(19)
C58 C63 1.438(18)
C59 C60 1.396(19)
C59 C65 1.477(19)
C60 H60 0.9500
C60 C61 1.398(19)
C61 H61 0.9500
C61 C62 1.350(19)
C62 H62 0.9500
C62 C63 1.408(18)
C63 C64 1.432(19)
C66 H66A 0.9900
C66 H66B 0.9900
C66 C67 1.536(16)
C67 H67A 0.9900
C67 H67B 0.9900
C67 C68 1.492(17)
C68 C69 1.385(15)
C68 C72 1.408(16)
C69 H69 0.9500
C69 C70 1.380(17)
C70 H70 0.9500
C71 H71 0.9500
C71 C72 1.349(18)
C72 H72 0.9500
C73 H73A 0.9800
C73 H73B 0.9800
C73 H73C 0.9800
C73 C74 1.53(2)
C74 C75 1.45(2)
C74 C79 1.419(19)
C75 H75 0.9500
C75 C76 1.45(2)
C76 H76 0.9500
C76 C77 1.32(2)
C77 C78 1.39(2)
C77 C80 1.63(3)
C78 H78 0.9500
C78 C79 1.41(2)
C79 H79 0.9500
C80 H80 1.0000
C80 C81 1.461(16)
C80 C82 1.58(3)
C81 H81A 0.9800
C81 H81B 0.9800
C81 H81C 0.9800
C82 H82A 0.9800
C82 H82B 0.9800
C82 H82C 0.9800
C83 H83A 0.9800
C83 H83B 0.9800
C83 H83C 0.9800
C84 C85 1.36(2)
C84 C89 1.420(18)
C85 C86 1.381(18)
C86 H86 0.9500
C86 C87 1.394(18)
C87 H87 0.9500
C87 C88 1.366(18)
C88 C89 1.378(17)
C88 C90 1.458(17)
C89 H89 0.9500
C90 H90 0.9500
C90 C91 1.366(17)
C91 C92 1.441(18)
C92 C93 1.406(18)
C93 H93 0.9500
C93 C94 1.410(19)
C94 C95 1.488(19)
C95 H95 0.9500
C95 C96 1.332(17)
C96 H96A 0.9500
C96 H96 0.9500
C96 C97 1.499(15)
C96 C97A 1.50(3)
O6 C31 1.32(4)
C31 H31A 0.9800
C31 H31B 0.9800
C31 H31C 0.9800
O6A C31A 1.64(4)
C31A H31D 0.9800
C31A H31E 0.9800
C31A H31F 0.9800
O15 C99 1.35(3)
O15 C103 1.42(4)
O15B C1F 1.43(2)
O15B C101 1.26(4)
O16 H16 0.8400
O16 C100 1.364(15)
C1F H1FA 0.9800
C1F H1FB 0.9800
C1F H1FC 0.9800
C99 C100 1.3900
C99 C98 1.3900
C100 C101 1.3900
C101 C102 1.3900
C102 H102 0.9500
C102 C97 1.3900
C97 C98 1.3900
C98 H98 0.9500
C103 H10D 0.9800
C103 H10E 0.9800
C103 H10F 0.9800
O15A C99A 1.39(5)
O15A C03L 1.45(7)
O16A H16A 0.8400
O16A C8 1.3577
C4 H4 0.9500
C4 C7 1.3806
C4 C8 1.4040
C7 H7 0.9500
C7 C97A 1.4031
C8 C99A 1.3747
C97A C98A 1.3946
C98A H98A 0.9500
C98A C99A 1.3817
S2 O20 1.4444
S2 O21 1.4426
S2 O22 1.4429
S2 C105 1.8472
F5 C105 1.3370
F6 C105 1.3344
C105 F4 1.256(13)
S2A O20A 1.4444
S2A O21A 1.4427
S2A O22A 1.4427
S2A C3 1.8498
F4 C3 1.3372
F5A C3 1.3381
F6A C3 1.3360
S1 O17 1.4453
S1 O18 1.4423
S1 O19 1.4423
S1 C104 1.8482
F1 C104 1.3338
F2 C104 1.3346
F3 C104 1.3374
S1A O17A 1.4445
S1A O18A 1.4441
S1A O19A 1.4411
S1A C2 1.8470
F1A C2 1.3366
F2A C2 1.3380
F3A C2 1.3349

loop_
_platon_squeeze_void_nr
_platon_squeeze_void_average_x
_platon_squeeze_void_average_y
_platon_squeeze_void_average_z
_platon_squeeze_void_volume
_platon_squeeze_void_count_electrons
_platon_squeeze_void_content
1 0.076 0.776 0.292 9 1 ' '
2 0.118 0.510 0.927 8 0 ' '
3 0.229 0.635 0.930 16 1 ' '
4 0.500 0.000 0.000 249 89 ' '
5 0.500 0.500 0.500 199 58 ' '
6 0.490 0.266 0.139 12 2 ' '
7 0.510 0.734 0.861 12 2 ' '
8 0.770 0.365 0.070 16 1 ' '
9 0.882 0.490 0.073 8 0 ' '
10 0.924 0.224 0.708 8 1 ' '
